data_4029584
loop_
_publ_author_name
'Shibahara, Masahiko'
'Watanabe, Motonori'
'Iwanaga, Tetsuo'
'Matsumoto, Taisuke'
'Ideta, Keiko'
'Shinmyozu, Teruo'

_publ_section_title
;
 Synthesis, structure, and transannular pi-pi interaction of three- and
 four-layered [3.3]paracyclophanes.
;
_journal_issue 12
_journal_name_full 'The Journal of organic chemistry'
_journal_page_first 4433
_journal_page_last 4442
_journal_paper_doi 10.1021/jo8003309
_journal_volume 73
_journal_year 2008
_chemical_formula_moiety 'C42 H48 '
_chemical_formula_sum 'C42 H48'
_chemical_formula_weight 552.84
_space_group_IT_number 2
_symmetry_cell_setting triclinic
_symmetry_Int_Tables_number 2
_symmetry_space_group_name_Hall '-P 1'
_symmetry_space_group_name_H-M 'P -1'
_cell_angle_alpha 94.789(14)
_cell_angle_beta 89.558(15)
_cell_angle_gamma 113.954(14)
_cell_formula_units_Z 1
_cell_length_a 8.6915(19)
_cell_length_b 9.0317(18)
_cell_length_c 10.571(2)
_cell_measurement_reflns_used 9486
_cell_measurement_temperature 123.1
_cell_measurement_theta_max 71.5
_cell_measurement_theta_min 4.2
_cell_volume 755.4(3)
_computing_cell_refinement PROCESS-AUTO
_computing_data_collection PROCESS-AUTO
_computing_data_reduction CrystalStructure
_computing_publication_material 'CrystalStructure 3.8'
_computing_structure_refinement SHELXL
_computing_structure_solution SHELXS97
_diffrn_detector_area_resol_mean 5.00
_diffrn_measured_fraction_theta_full 0.962
_diffrn_measured_fraction_theta_max 0.962
_diffrn_measurement_device_type 'Rigaku RAXIS-RAPID'
_diffrn_measurement_method \w
_diffrn_radiation_type 'Cu K\a'
_diffrn_radiation_wavelength 1.54187
_diffrn_reflns_av_R_equivalents 0.036
_diffrn_reflns_limit_h_max 10
_diffrn_reflns_limit_h_min -10
_diffrn_reflns_limit_k_max 10
_diffrn_reflns_limit_k_min -10
_diffrn_reflns_limit_l_max 12
_diffrn_reflns_limit_l_min -12
_diffrn_reflns_number 9931
_diffrn_reflns_theta_full 68.25
_diffrn_reflns_theta_max 68.25
_exptl_absorpt_coefficient_mu 0.504
_exptl_absorpt_correction_T_max 0.860
_exptl_absorpt_correction_T_min 0.700
_exptl_absorpt_correction_type multi-scan
_exptl_absorpt_process_details
;
    Higashi, T. (1995). Program for Absorption Correction.
    Rigaku Corporation, Tokyo, Japan.
;
_exptl_crystal_colour colorless
_exptl_crystal_density_diffrn 1.215
_exptl_crystal_density_method 'not measured'
_exptl_crystal_description prism
_exptl_crystal_F_000 300.00
_exptl_crystal_size_max 0.35
_exptl_crystal_size_mid 0.30
_exptl_crystal_size_min 0.30
_refine_diff_density_max 0.40
_refine_diff_density_min -0.38
_refine_ls_extinction_method none
_refine_ls_goodness_of_fit_ref 1.049
_refine_ls_hydrogen_treatment refall
_refine_ls_number_parameters 183
_refine_ls_number_reflns 2669
_refine_ls_R_factor_gt 0.0886
_refine_ls_shift/su_max 0.0000
_refine_ls_structure_factor_coef Fsqd
_refine_ls_weighting_details 'w = 1/[\s^2^(Fo^2^)+(0.0940P)^2^+0.8006P] where P=(Fo^2^+2Fc^2^)/3'
_refine_ls_weighting_scheme calc
_refine_ls_wR_factor_ref 0.2246
_reflns_number_gt 2385
_reflns_number_total 2669
_reflns_threshold_expression F^2^>2.0\s(F^2^)
_cod_data_source_file jo8003309-file005.cif
_cod_data_source_block '_sh0705g'
_cod_original_formula_sum 'C42 H48 '
_cod_database_code 4029584

loop_
_symmetry_equiv_pos_site_id
_symmetry_equiv_pos_as_xyz
1 +X,+Y,+Z
2 -X,-Y,-Z

loop_
_atom_site_label
_atom_site_type_symbol
_atom_site_fract_x
_atom_site_fract_y
_atom_site_fract_z
_atom_site_U_iso_or_equiv
_atom_site_adp_type
_atom_site_occupancy
_atom_site_symmetry_multiplicity
_atom_site_calc_flag
_atom_site_refinement_flags
C(1) C 0.0233(5) 0.3288(5) 0.7175(4) 0.0321(9) Uiso 0.61 1 d P
C(2) C 0.0388(5) 0.3613(5) 0.8643(3) 0.0375(10) Uiso 0.61 1 d P
C(3) C 0.2232(6) 0.4315(6) 0.9204(5) 0.0413(11) Uiso 0.61 1 d P
C(4) C 0.2960(3) 0.3030(3) 0.9161(2) 0.0395(6) Uani 1.00 1 d .
C(5) C 0.2267(3) 0.1497(3) 0.9605(2) 0.0461(6) Uani 1.00 1 d .
C(7) C 0.4232(3) 0.0681(3) 0.8434(2) 0.0535(8) Uani 1.00 1 d .
C(6) C 0.2898(4) 0.0343(3) 0.9246(2) 0.0519(7) Uani 1.00 1 d .
C(8) C 0.5022(3) 0.2269(4) 0.8120(2) 0.0567(8) Uani 1.00 1 d .
C(9) C 0.4402(3) 0.3411(3) 0.8481(2) 0.0473(6) Uani 1.00 1 d .
C(10) C 0.4894(5) -0.0468(5) 0.7708(4) 0.0389(10) Uiso 0.61 1 d P
C(11) C 0.3439(6) -0.1994(6) 0.7050(4) 0.0415(11) Uiso 0.61 1 d P
C(12) C 0.2640(6) -0.1734(5) 0.5849(4) 0.0395(10) Uiso 0.61 1 d P
C(13) C 0.1580(3) -0.0715(3) 0.6148(2) 0.0426(6) Uani 1.00 1 d .
C(14) C 0.0050(3) -0.1073(2) 0.6735(2) 0.0408(6) Uani 1.00 1 d .
C(15) C -0.0406(3) 0.0211(3) 0.7079(2) 0.0415(6) Uani 1.00 1 d .
C(16) C 0.0498(3) 0.1789(2) 0.6753(2) 0.0381(6) Uani 1.00 1 d .
C(17) C 0.1827(3) 0.2031(2) 0.5931(2) 0.0405(6) Uani 1.00 1 d .
C(18) C 0.2367(3) 0.0800(3) 0.5710(2) 0.0437(6) Uani 1.00 1 d .
C(19) C -0.0913(5) -0.2826(4) 0.6934(3) 0.0311(9) Uiso 0.61 1 d P
C(20) C -0.1975(5) -0.3934(5) 0.5768(4) 0.0404(10) Uiso 0.61 1 d P
C(21) C 0.2946(5) 0.3507(4) 0.5242(3) 0.0358(9) Uiso 0.61 1 d P
C(10B) C 0.4330(9) -0.1016(8) 0.8123(6) 0.0408(15) Uiso 0.39 1 d P
C(11B) C 0.3906(9) -0.1538(8) 0.6711(6) 0.0367(15) Uiso 0.39 1 d P
C(12B) C 0.2086(8) -0.2149(7) 0.6271(6) 0.0346(14) Uiso 0.39 1 d P
C(3B) C 0.1831(8) 0.3931(7) 0.9542(6) 0.0292(13) Uiso 0.39 1 d P
C(2B) C 0.1102(8) 0.4311(7) 0.8410(5) 0.0340(14) Uiso 0.39 1 d P
C(1B) C -0.0216(8) 0.2947(7) 0.7551(6) 0.0315(14) Uiso 0.39 1 d P
C(19B) C -0.1577(9) -0.2723(7) 0.6968(5) 0.0335(14) Uiso 0.39 1 d P
C(20B) C -0.2509(7) -0.3596(6) 0.6053(5) 0.0296(13) Uiso 0.39 1 d P
C(21B) C 0.2281(9) 0.3712(7) 0.5371(5) 0.0343(14) Uiso 0.39 1 d P
H(5) H 0.1368 0.1240 1.0150 0.055 Uiso 1.00 1 c R
H(6) H 0.2415 -0.0676 0.9556 0.062 Uiso 1.00 1 c R
H(8) H 0.5998 0.2569 0.7653 0.068 Uiso 1.00 1 c R
H(9) H 0.4973 0.4469 0.8259 0.057 Uiso 1.00 1 c R
H(15) H -0.1367 0.0004 0.7552 0.050 Uiso 1.00 1 c R
H(18) H 0.3325 0.1003 0.5234 0.052 Uiso 1.00 1 c R
H(1A) H -0.0875 0.3160 0.6889 0.038 Uiso 0.61 1 c R
H(1B) H 0.1064 0.4212 0.6796 0.038 Uiso 0.61 1 c R
H(2A) H -0.0258 0.2601 0.9011 0.045 Uiso 0.61 1 c R
H(2B) H -0.0114 0.4369 0.8901 0.045 Uiso 0.61 1 c R
H(3A) H 0.2939 0.5206 0.8726 0.050 Uiso 0.61 1 c R
H(3B) H 0.2244 0.4746 1.0077 0.050 Uiso 0.61 1 c R
H(1B1) H -0.0694 0.3428 0.6964 0.038 Uiso 0.39 1 c R
H(1B2) H -0.1119 0.2288 0.8072 0.038 Uiso 0.39 1 c R
H(2B1) H 0.2031 0.4898 0.7881 0.041 Uiso 0.39 1 c R
H(2B2) H 0.0604 0.5059 0.8705 0.041 Uiso 0.39 1 c R
H(3B1) H 0.0927 0.3263 1.0056 0.035 Uiso 0.39 1 c R
H(3B2) H 0.2491 0.4935 1.0051 0.035 Uiso 0.39 1 c R
H(10A) H 0.5514 -0.0811 0.8292 0.047 Uiso 0.61 1 c R
H(10B) H 0.5665 0.0108 0.7071 0.047 Uiso 0.61 1 c R
H(11A) H 0.3867 -0.2819 0.6833 0.050 Uiso 0.61 1 c R
H(11B) H 0.2562 -0.2421 0.7660 0.050 Uiso 0.61 1 c R
H(12A) H 0.1920 -0.2783 0.5427 0.047 Uiso 0.61 1 c R
H(12B) H 0.3520 -0.1180 0.5273 0.047 Uiso 0.61 1 c R
H(10C) H 0.5453 -0.0928 0.8323 0.049 Uiso 0.39 1 c R
H(10D) H 0.3537 -0.1819 0.8630 0.049 Uiso 0.39 1 c R
H(11C) H 0.4557 -0.0618 0.6240 0.044 Uiso 0.39 1 c R
H(11D) H 0.4291 -0.2389 0.6473 0.044 Uiso 0.39 1 c R
H(12C) H 0.1369 -0.2855 0.6874 0.042 Uiso 0.39 1 c R
H(12D) H 0.1924 -0.2778 0.5455 0.042 Uiso 0.39 1 c R
H(19A) H -0.1666 -0.2897 0.7631 0.037 Uiso 0.61 1 c R
H(19B) H -0.0122 -0.3260 0.7194 0.037 Uiso 0.61 1 c R
H(20A) H -0.1213 -0.4302 0.5299 0.048 Uiso 0.61 1 c R
H(20B) H -0.2800 -0.4888 0.6119 0.048 Uiso 0.61 1 c R
H(21A) H 0.3457 0.4438 0.5861 0.043 Uiso 0.61 1 c R
H(21B) H 0.3846 0.3284 0.4840 0.043 Uiso 0.61 1 c R
H(19C) H -0.1174 -0.3407 0.7404 0.040 Uiso 0.39 1 c R
H(19D) H -0.2286 -0.2420 0.7553 0.040 Uiso 0.39 1 c R
H(20C) H -0.3530 -0.3411 0.6142 0.035 Uiso 0.39 1 c R
H(20D) H -0.2810 -0.4698 0.6276 0.035 Uiso 0.39 1 c R
H(21C) H 0.1390 0.4078 0.5554 0.041 Uiso 0.39 1 c R
H(21D) H 0.3312 0.4511 0.5781 0.041 Uiso 0.39 1 c R

loop_
_atom_site_aniso_label
_atom_site_aniso_U_11
_atom_site_aniso_U_22
_atom_site_aniso_U_33
_atom_site_aniso_U_12
_atom_site_aniso_U_13
_atom_site_aniso_U_23
C(4) 0.0408(14) 0.0425(13) 0.0345(12) 0.0189(11) -0.0166(10) -0.0121(10)
C(5) 0.0512(16) 0.0543(15) 0.0263(11) 0.0162(12) 0.0008(10) -0.0040(10)
C(7) 0.0521(17) 0.0689(19) 0.0501(16) 0.0402(15) -0.0303(13) -0.0232(13)
C(6) 0.081(2) 0.0423(14) 0.0320(13) 0.0240(14) -0.0185(13) 0.0030(10)
C(8) 0.0287(13) 0.071(2) 0.0579(17) 0.0128(13) -0.0060(12) -0.0228(14)
C(9) 0.0424(15) 0.0434(14) 0.0417(14) 0.0042(11) -0.0104(11) -0.0057(11)
C(13) 0.0499(15) 0.0383(13) 0.0406(13) 0.0217(11) -0.0238(11) -0.0127(10)
C(14) 0.0629(17) 0.0277(11) 0.0226(10) 0.0090(11) -0.0115(10) 0.0012(8)
C(15) 0.0385(13) 0.0430(13) 0.0315(12) 0.0070(10) -0.0022(10) -0.0085(10)
C(16) 0.0450(14) 0.0306(12) 0.0387(12) 0.0172(10) -0.0211(10) -0.0087(9)
C(17) 0.0478(15) 0.0298(12) 0.0311(11) 0.0026(10) -0.0148(10) 0.0008(9)
C(18) 0.0320(13) 0.0480(14) 0.0394(13) 0.0071(10) -0.0075(10) -0.0115(10)

loop_
_atom_type_symbol
_atom_type_description
_atom_type_scat_dispersion_real
_atom_type_scat_dispersion_imag
_atom_type_scat_source
C C 0.018 0.009
;
International Tables for Crystallography
(1992, Vol. C, Tables 4.2.6.8 and 6.1.1.4)
;
H H 0.000 0.000
;
International Tables for Crystallography
(1992, Vol. C, Table 6.1.1.4)
;

loop_
_geom_angle_atom_site_label_1
_geom_angle_atom_site_label_2
_geom_angle_atom_site_label_3
_geom_angle
_geom_angle_publ_flag
_geom_angle_site_symmetry_1
_geom_angle_site_symmetry_3
C(2) C(1) C(16) 110.8(3) yes . .
C(2) C(1) C(2B) 27.7(2) yes . .
C(2) C(1) C(1B) 50.5(7) yes . .
C(16) C(1) C(2B) 119.9(4) yes . .
C(16) C(1) C(1B) 90.0(9) yes . .
C(2B) C(1) C(1B) 78.1(7) yes . .
C(1) C(2) C(3) 114.8(3) yes . .
C(1) C(2) C(3B) 130.8(4) yes . .
C(1) C(2) C(2B) 75.3(5) yes . .
C(1) C(2) C(1B) 20.3(3) yes . .
C(3) C(2) C(3B) 20.1(3) yes . .
C(3) C(2) C(2B) 55.3(6) yes . .
C(3) C(2) C(1B) 131.2(5) yes . .
C(3B) C(2) C(2B) 74.9(6) yes . .
C(3B) C(2) C(1B) 142.3(6) yes . .
C(2B) C(2) C(1B) 95.5(6) yes . .
C(2) C(3) C(4) 112.2(3) yes . .
C(2) C(3) C(3B) 72.8(9) yes . .
C(2) C(3) C(2B) 28.1(3) yes . .
C(4) C(3) C(3B) 81.2(11) yes . .
C(4) C(3) C(2B) 124.6(4) yes . .
C(3B) C(3) C(2B) 99.9(10) yes . .
C(3) C(4) C(5) 128.4(2) yes . .
C(3) C(4) C(9) 114.1(2) yes . .
C(3) C(4) C(3B) 20.2(3) yes . .
C(5) C(4) C(9) 117.2(2) yes . .
C(5) C(4) C(3B) 108.8(3) yes . .
C(9) C(4) C(3B) 134.0(3) yes . .
C(4) C(5) C(6) 120.9(2) yes . .
C(6) C(7) C(8) 116.8(3) yes . .
C(6) C(7) C(10) 130.0(2) yes . .
C(6) C(7) C(10B) 103.8(3) yes . .
C(8) C(7) C(10) 113.0(2) yes . .
C(8) C(7) C(10B) 139.4(3) yes . .
C(10) C(7) C(10B) 26.6(3) yes . .
C(5) C(6) C(7) 121.1(2) yes . .
C(7) C(8) C(9) 121.6(2) yes . .
C(4) C(9) C(8) 121.6(2) yes . .
C(7) C(10) C(11) 111.7(3) yes . .
C(7) C(10) C(10B) 80.3(8) yes . .
C(7) C(10) C(11B) 118.8(5) yes . .
C(11) C(10) C(10B) 64.0(6) yes . .
C(11) C(10) C(11B) 22.3(3) yes . .
C(10B) C(10) C(11B) 86.3(6) yes . .
C(10) C(11) C(12) 116.3(4) yes . .
C(10) C(11) C(10B) 27.4(3) yes . .
C(10) C(11) C(11B) 63.6(7) yes . .
C(10) C(11) C(12B) 131.4(5) yes . .
C(12) C(11) C(10B) 135.9(5) yes . .
C(12) C(11) C(11B) 64.1(9) yes . .
C(12) C(11) C(12B) 25.9(3) yes . .
C(10B) C(11) C(11B) 91.0(8) yes . .
C(10B) C(11) C(12B) 137.8(6) yes . .
C(11B) C(11) C(12B) 89.7(10) yes . .
C(11) C(12) C(13) 112.2(3) yes . .
C(11) C(12) C(11B) 22.7(3) yes . .
C(11) C(12) C(12B) 65.6(7) yes . .
C(13) C(12) C(11B) 117.3(4) yes . .
C(13) C(12) C(12B) 76.1(8) yes . .
C(11B) C(12) C(12B) 87.9(8) yes . .
C(12) C(13) C(14) 132.1(2) yes . .
C(12) C(13) C(18) 110.2(2) yes . .
C(12) C(13) C(12B) 24.9(2) yes . .
C(14) C(13) C(18) 117.6(2) yes . .
C(14) C(13) C(12B) 107.8(3) yes . .
C(18) C(13) C(12B) 134.2(3) yes . .
C(13) C(14) C(15) 117.6(2) yes . .
C(13) C(14) C(19) 114.9(3) yes . .
C(13) C(14) C(19B) 135.3(3) yes . .
C(15) C(14) C(19) 127.5(3) yes . .
C(15) C(14) C(19B) 106.4(3) yes . .
C(19) C(14) C(19B) 22.5(3) yes . .
C(14) C(15) C(16) 123.5(2) yes . .
C(1) C(16) C(15) 128.2(2) yes . .
C(1) C(16) C(17) 114.8(2) yes . .
C(1) C(16) C(1B) 20.9(2) yes . .
C(15) C(16) C(17) 117.0(2) yes . .
C(15) C(16) C(1B) 107.6(2) yes . .
C(17) C(16) C(1B) 135.2(2) yes . .
C(16) C(17) C(18) 118.0(2) yes . .
C(16) C(17) C(21) 132.1(3) yes . .
C(16) C(17) C(21B) 107.7(3) yes . .
C(18) C(17) C(21) 109.9(2) yes . .
C(18) C(17) C(21B) 134.1(3) yes . .
C(21) C(17) C(21B) 25.4(3) yes . .
C(13) C(18) C(17) 124.2(2) yes . .
C(14) C(19) C(20) 116.1(3) yes . .
C(14) C(19) C(19B) 90.4(6) yes . .
C(14) C(19) C(20B) 111.1(3) yes . .
C(20) C(19) C(19B) 77.3(6) yes . .
C(20) C(19) C(20B) 26.2(3) yes . .
C(19B) C(19) C(20B) 51.1(6) yes . .
C(19) C(20) C(21) 128.1(4) yes . 2_556
C(19) C(20) C(19B) 23.0(3) yes . .
C(19) C(20) C(20B) 76.1(5) yes . .
C(19) C(20) C(21B) 135.4(4) yes . 2_556
C(21) C(20) C(19B) 111.2(4) yes 2_556 .
C(21) C(20) C(20B) 69.2(6) yes 2_556 .
C(21) C(20) C(21B) 26.3(4) yes 2_556 2_556
C(19B) C(20) C(20B) 53.1(6) yes . .
C(19B) C(20) C(21B) 128.1(5) yes . 2_556
C(20B) C(20) C(21B) 95.0(8) yes . 2_556
C(17) C(21) C(20) 112.9(3) yes . 2_556
C(17) C(21) C(20B) 118.6(3) yes . 2_556
C(17) C(21) C(21B) 80.4(6) yes . .
C(20) C(21) C(20B) 27.2(3) yes 2_556 2_556
C(20) C(21) C(21B) 56.2(6) yes 2_556 .
C(20B) C(21) C(21B) 82.9(7) yes 2_556 .
C(7) C(10B) C(10) 73.1(7) yes . .
C(7) C(10B) C(11) 118.2(6) yes . .
C(7) C(10B) C(11B) 108.5(6) yes . .
C(10) C(10B) C(11) 88.5(7) yes . .
C(10) C(10B) C(11B) 65.8(6) yes . .
C(11) C(10B) C(11B) 22.7(3) yes . .
C(10) C(11B) C(11) 94.1(8) yes . .
C(10) C(11B) C(12) 141.5(7) yes . .
C(10) C(11B) C(10B) 27.9(3) yes . .
C(10) C(11B) C(12B) 135.2(7) yes . .
C(11) C(11B) C(12) 93.3(9) yes . .
C(11) C(11B) C(10B) 66.2(7) yes . .
C(11) C(11B) C(12B) 67.3(8) yes . .
C(12) C(11B) C(10B) 138.1(7) yes . .
C(12) C(11B) C(12B) 26.3(3) yes . .
C(10B) C(11B) C(12B) 118.0(6) yes . .
C(11) C(12B) C(12) 88.5(8) yes . .
C(11) C(12B) C(13) 121.7(4) yes . .
C(11) C(12B) C(11B) 23.0(3) yes . .
C(12) C(12B) C(13) 79.0(8) yes . .
C(12) C(12B) C(11B) 65.8(7) yes . .
C(13) C(12B) C(11B) 110.7(4) yes . .
C(2) C(3B) C(3) 87.1(9) yes . .
C(2) C(3B) C(4) 115.4(4) yes . .
C(2) C(3B) C(2B) 28.8(3) yes . .
C(3) C(3B) C(4) 78.6(11) yes . .
C(3) C(3B) C(2B) 59.2(9) yes . .
C(4) C(3B) C(2B) 111.5(5) yes . .
C(1) C(2B) C(2) 76.9(5) yes . .
C(1) C(2B) C(3) 135.4(6) yes . .
C(1) C(2B) C(3B) 132.6(6) yes . .
C(1) C(2B) C(1B) 21.4(3) yes . .
C(2) C(2B) C(3) 96.6(8) yes . .
C(2) C(2B) C(3B) 76.4(6) yes . .
C(2) C(2B) C(1B) 55.6(5) yes . .
C(3) C(2B) C(3B) 20.9(3) yes . .
C(3) C(2B) C(1B) 132.1(6) yes . .
C(3B) C(2B) C(1B) 120.4(5) yes . .
C(1) C(1B) C(2) 109.1(8) yes . .
C(1) C(1B) C(16) 69.1(9) yes . .
C(1) C(1B) C(2B) 80.5(7) yes . .
C(2) C(1B) C(16) 121.5(6) yes . .
C(2) C(1B) C(2B) 28.9(3) yes . .
C(16) C(1B) C(2B) 114.2(5) yes . .
C(14) C(19B) C(19) 67.1(5) yes . .
C(14) C(19B) C(20) 109.8(4) yes . .
C(14) C(19B) C(20B) 120.9(4) yes . .
C(19) C(19B) C(20) 79.7(7) yes . .
C(19) C(19B) C(20B) 106.3(8) yes . .
C(20) C(19B) C(20B) 26.6(4) yes . .
C(19) C(20B) C(20) 77.7(6) yes . .
C(19) C(20B) C(21) 136.8(4) yes . 2_556
C(19) C(20B) C(19B) 22.6(4) yes . .
C(19) C(20B) C(21B) 118.3(4) yes . 2_556
C(20) C(20B) C(21) 83.6(6) yes . 2_556
C(20) C(20B) C(19B) 100.3(8) yes . .
C(20) C(20B) C(21B) 57.5(6) yes . 2_556
C(21) C(20B) C(19B) 140.7(5) yes 2_556 .
C(21) C(20B) C(21B) 26.6(4) yes 2_556 2_556
C(19B) C(20B) C(21B) 133.3(5) yes . 2_556
C(17) C(21B) C(20) 126.6(4) yes . 2_556
C(17) C(21B) C(21) 74.2(6) yes . .
C(17) C(21B) C(20B) 111.8(4) yes . 2_556
C(20) C(21B) C(21) 97.5(7) yes 2_556 .
C(20) C(21B) C(20B) 27.6(4) yes 2_556 2_556
C(21) C(21B) C(20B) 70.5(6) yes . 2_556
C(2) C(1) H(1A) 109.5 no . .
C(2) C(1) H(1B) 109.5 no . .
C(2) C(1) H(1B1) 104.5 no . .
C(16) C(1) H(1A) 109.5 no . .
C(16) C(1) H(1B) 109.5 no . .
C(16) C(1) H(1B1) 122.9 no . .
C(2B) C(1) H(1A) 122.7 no . .
C(2B) C(1) H(1B) 81.9 no . .
C(2B) C(1) H(1B1) 112.3 no . .
C(1B) C(1) H(1A) 74.7 no . .
C(1B) C(1) H(1B) 157.2 no . .
C(1B) C(1) H(1B1) 79.4 no . .
H(1A) C(1) H(1B) 108.1 no . .
H(1A) C(1) H(1B1) 13.8 no . .
H(1B) C(1) H(1B1) 98.6 no . .
C(1) C(2) H(2A) 108.6 no . .
C(1) C(2) H(2B) 108.6 no . .
C(1) C(2) H(2B2) 97.4 no . .
C(3) C(2) H(2A) 108.6 no . .
C(3) C(2) H(2B) 108.6 no . .
C(3) C(2) H(2B2) 83.9 no . .
C(3B) C(2) H(2A) 90.2 no . .
C(3B) C(2) H(2B) 108.1 no . .
C(3B) C(2) H(2B2) 93.6 no . .
C(2B) C(2) H(2A) 161.8 no . .
C(2B) C(2) H(2B) 87.3 no . .
C(2B) C(2) H(2B2) 51.6 no . .
C(1B) C(2) H(2A) 90.1 no . .
C(1B) C(2) H(2B) 107.8 no . .
C(1B) C(2) H(2B2) 108.9 no . .
H(2A) C(2) H(2B) 107.5 no . .
H(2A) C(2) H(2B2) 141.8 no . .
H(2B) C(2) H(2B2) 35.8 no . .
C(2) C(3) H(3A) 109.2 no . .
C(2) C(3) H(3B) 109.2 no . .
C(2) C(3) H(3B2) 119.4 no . .
C(4) C(3) H(3A) 109.2 no . .
C(4) C(3) H(3B) 109.2 no . .
C(4) C(3) H(3B2) 108.9 no . .
C(3B) C(3) H(3A) 166.8 no . .
C(3B) C(3) H(3B) 60.0 no . .
C(3B) C(3) H(3B2) 71.9 no . .
C(2B) C(3) H(3A) 81.1 no . .
C(2B) C(3) H(3B) 119.1 no . .
C(2B) C(3) H(3B2) 124.1 no . .
H(3A) C(3) H(3B) 107.9 no . .
H(3A) C(3) H(3B2) 96.6 no . .
H(3B) C(3) H(3B2) 12.6 no . .
C(4) C(5) H(5) 119.6 no . .
C(6) C(5) H(5) 119.6 no . .
C(5) C(6) H(6) 119.4 no . .
C(7) C(6) H(6) 119.4 no . .
C(7) C(8) H(8) 119.2 no . .
C(9) C(8) H(8) 119.2 no . .
C(4) C(9) H(9) 119.2 no . .
C(8) C(9) H(9) 119.2 no . .
C(7) C(10) H(10A) 109.3 no . .
C(7) C(10) H(10B) 109.3 no . .
C(7) C(10) H(10C) 110.3 no . .
C(11) C(10) H(10A) 109.3 no . .
C(11) C(10) H(10B) 109.3 no . .
C(11) C(10) H(10C) 104.4 no . .
C(10B) C(10) H(10A) 69.5 no . .
C(10B) C(10) H(10B) 170.3 no . .
C(10B) C(10) H(10C) 65.1 no . .
C(11B) C(10) H(10A) 121.0 no . .
C(11B) C(10) H(10B) 87.2 no . .
C(11B) C(10) H(10C) 117.0 no . .
H(10A) C(10) H(10B) 107.9 no . .
H(10A) C(10) H(10C) 5.2 no . .
H(10B) C(10) H(10C) 111.8 no . .
C(10) C(11) H(11A) 108.2 no . .
C(10) C(11) H(11B) 108.2 no . .
C(10) C(11) H(11D) 94.0 no . .
C(12) C(11) H(11A) 108.2 no . .
C(12) C(11) H(11B) 108.2 no . .
C(12) C(11) H(11D) 90.9 no . .
C(10B) C(11) H(11A) 108.9 no . .
C(10B) C(11) H(11B) 82.3 no . .
C(10B) C(11) H(11D) 109.1 no . .
C(11B) C(11) H(11A) 92.9 no . .
C(11B) C(11) H(11B) 159.7 no . .
C(11B) C(11) H(11D) 61.3 no . .
C(12B) C(11) H(11A) 113.2 no . .
C(12B) C(11) H(11B) 82.7 no . .
C(12B) C(11) H(11D) 108.1 no . .
H(11A) C(11) H(11B) 107.4 no . .
H(11A) C(11) H(11D) 31.7 no . .
H(11B) C(11) H(11D) 139.0 no . .
C(11) C(12) H(12A) 109.2 no . .
C(11) C(12) H(12B) 109.2 no . .
C(11) C(12) H(12D) 107.9 no . .
C(13) C(12) H(12A) 109.2 no . .
C(13) C(12) H(12B) 109.2 no . .
C(13) C(12) H(12D) 109.1 no . .
C(11B) C(12) H(12A) 122.8 no . .
C(11B) C(12) H(12B) 87.1 no . .
C(11B) C(12) H(12D) 121.9 no . .
C(12B) C(12) H(12A) 72.3 no . .
C(12B) C(12) H(12B) 174.0 no . .
C(12B) C(12) H(12D) 70.9 no . .
H(12A) C(12) H(12B) 107.9 no . .
H(12A) C(12) H(12D) 1.5 no . .
H(12B) C(12) H(12D) 109.2 no . .
C(14) C(15) H(15) 118.2 no . .
C(16) C(15) H(15) 118.2 no . .
C(13) C(18) H(18) 117.9 no . .
C(17) C(18) H(18) 117.9 no . .
C(14) C(19) H(19A) 108.2 no . .
C(14) C(19) H(19B) 108.3 no . .
C(14) C(19) H(19C) 144.2 no . .
C(20) C(19) H(19A) 108.3 no . .
C(20) C(19) H(19B) 108.3 no . .
C(20) C(19) H(19C) 99.3 no . .
C(19B) C(19) H(19A) 48.6 no . .
C(19B) C(19) H(19B) 154.4 no . .
C(19B) C(19) H(19C) 92.4 no . .
C(20B) C(19) H(19A) 87.0 no . .
C(20B) C(19) H(19B) 131.0 no . .
C(20B) C(19) H(19C) 98.1 no . .
H(19A) C(19) H(19B) 107.4 no . .
H(19A) C(19) H(19C) 51.6 no . .
H(19B) C(19) H(19C) 62.2 no . .
C(19) C(20) H(20A) 105.3 no . .
C(19) C(20) H(20B) 105.3 no . .
C(19) C(20) H(20D) 94.6 no . .
C(21) C(20) H(20A) 105.3 no 2_556 .
C(21) C(20) H(20B) 105.3 no 2_556 .
C(21) C(20) H(20D) 106.7 no 2_556 .
C(19B) C(20) H(20A) 128.0 no . .
C(19B) C(20) H(20B) 98.8 no . .
C(19B) C(20) H(20D) 85.7 no . .
C(20B) C(20) H(20A) 172.9 no . .
C(20B) C(20) H(20B) 80.1 no . .
C(20B) C(20) H(20D) 68.7 no . .
C(21B) C(20) H(20A) 79.2 no 2_556 .
C(21B) C(20) H(20B) 116.2 no 2_556 .
C(21B) C(20) H(20D) 123.1 no 2_556 .
H(20A) C(20) H(20B) 106.0 no . .
H(20A) C(20) H(20D) 117.8 no . .
H(20B) C(20) H(20D) 13.7 no . .
C(17) C(21) H(21A) 109.0 no . .
C(17) C(21) H(21B) 109.0 no . .
C(17) C(21) H(21D) 112.5 no . .
C(20) C(21) H(21A) 109.0 no 2_556 .
C(20) C(21) H(21B) 109.0 no 2_556 .
C(20) C(21) H(21D) 98.2 no 2_556 .
C(20B) C(21) H(21A) 124.7 no 2_556 .
C(20B) C(21) H(21B) 82.4 no 2_556 .
C(20B) C(21) H(21D) 115.8 no 2_556 .
C(21B) C(21) H(21A) 78.7 no . .
C(21B) C(21) H(21B) 165.2 no . .
C(21B) C(21) H(21D) 69.7 no . .
H(21A) C(21) H(21B) 107.8 no . .
H(21A) C(21) H(21D) 11.1 no . .
H(21B) C(21) H(21D) 114.9 no . .
C(7) C(10B) H(10A) 105.1 no . .
C(7) C(10B) H(10C) 110.0 no . .
C(7) C(10B) H(10D) 110.0 no . .
C(10) C(10B) H(10A) 67.4 no . .
C(10) C(10B) H(10C) 72.8 no . .
C(10) C(10B) H(10D) 175.6 no . .
C(11) C(10B) H(10A) 121.3 no . .
C(11) C(10B) H(10C) 119.9 no . .
C(11) C(10B) H(10D) 87.3 no . .
C(11B) C(10B) H(10A) 109.1 no . .
C(11B) C(10B) H(10C) 110.0 no . .
C(11B) C(10B) H(10D) 110.0 no . .
H(10A) C(10B) H(10C) 6.1 no . .
H(10A) C(10B) H(10D) 113.9 no . .
H(10C) C(10B) H(10D) 108.4 no . .
C(10) C(11B) H(11A) 108.0 no . .
C(10) C(11B) H(11C) 80.6 no . .
C(10) C(11B) H(11D) 111.3 no . .
C(11) C(11B) H(11A) 56.5 no . .
C(11) C(11B) H(11C) 166.4 no . .
C(11) C(11B) H(11D) 86.4 no . .
C(12) C(11B) H(11A) 107.5 no . .
C(12) C(11B) H(11C) 83.5 no . .
C(12) C(11B) H(11D) 106.8 no . .
C(10B) C(11B) H(11A) 91.5 no . .
C(10B) C(11B) H(11C) 107.8 no . .
C(10B) C(11B) H(11D) 107.8 no . .
C(12B) C(11B) H(11A) 95.2 no . .
C(12B) C(11B) H(11C) 107.8 no . .
C(12B) C(11B) H(11D) 107.8 no . .
H(11A) C(11B) H(11C) 137.0 no . .
H(11A) C(11B) H(11D) 29.9 no . .
H(11C) C(11B) H(11D) 107.1 no . .
C(11) C(12B) H(12A) 118.4 no . .
C(11) C(12B) H(12C) 86.5 no . .
C(11) C(12B) H(12D) 118.0 no . .
C(12) C(12B) H(12A) 67.9 no . .
C(12) C(12B) H(12C) 171.5 no . .
C(12) C(12B) H(12D) 68.4 no . .
C(13) C(12B) H(12A) 108.9 no . .
C(13) C(12B) H(12C) 109.5 no . .
C(13) C(12B) H(12D) 109.5 no . .
C(11B) C(12B) H(12A) 109.6 no . .
C(11B) C(12B) H(12C) 109.5 no . .
C(11B) C(12B) H(12D) 109.5 no . .
H(12A) C(12B) H(12C) 108.6 no . .
H(12A) C(12B) H(12D) 0.7 no . .
H(12C) C(12B) H(12D) 108.1 no . .
C(2) C(3B) H(3B) 124.8 no . .
C(2) C(3B) H(3B1) 81.7 no . .
C(2) C(3B) H(3B2) 127.7 no . .
C(3) C(3B) H(3B) 86.3 no . .
C(3) C(3B) H(3B1) 168.3 no . .
C(3) C(3B) H(3B2) 76.3 no . .
C(4) C(3B) H(3B) 116.7 no . .
C(4) C(3B) H(3B1) 109.3 no . .
C(4) C(3B) H(3B2) 109.3 no . .
C(2B) C(3B) H(3B) 111.7 no . .
C(2B) C(3B) H(3B1) 109.3 no . .
C(2B) C(3B) H(3B2) 109.3 no . .
H(3B) C(3B) H(3B1) 97.2 no . .
H(3B) C(3B) H(3B2) 11.1 no . .
H(3B1) C(3B) H(3B2) 108.0 no . .
C(1) C(2B) H(2B) 98.0 no . .
C(1) C(2B) H(2B1) 86.0 no . .
C(1) C(2B) H(2B2) 112.0 no . .
C(2) C(2B) H(2B) 54.4 no . .
C(2) C(2B) H(2B1) 158.6 no . .
C(2) C(2B) H(2B2) 91.7 no . .
C(3) C(2B) H(2B) 114.0 no . .
C(3) C(2B) H(2B1) 86.5 no . .
C(3) C(2B) H(2B2) 112.3 no . .
C(3B) C(2B) H(2B) 97.3 no . .
C(3B) C(2B) H(2B1) 107.2 no . .
C(3B) C(2B) H(2B2) 107.2 no . .
C(1B) C(2B) H(2B) 82.7 no . .
C(1B) C(2B) H(2B1) 107.2 no . .
C(1B) C(2B) H(2B2) 107.2 no . .
H(2B) C(2B) H(2B1) 142.6 no . .
H(2B) C(2B) H(2B2) 37.4 no . .
H(2B1) C(2B) H(2B2) 106.8 no . .
C(1) C(1B) H(1A) 71.5 no . .
C(1) C(1B) H(1B1) 65.3 no . .
C(1) C(1B) H(1B2) 170.3 no . .
C(2) C(1B) H(1A) 135.1 no . .
C(2) C(1B) H(1B1) 123.6 no . .
C(2) C(1B) H(1B2) 80.2 no . .
C(16) C(1B) H(1A) 101.1 no . .
C(16) C(1B) H(1B1) 108.7 no . .
C(16) C(1B) H(1B2) 108.7 no . .
C(2B) C(1B) H(1A) 122.5 no . .
C(2B) C(1B) H(1B1) 108.7 no . .
C(2B) C(1B) H(1B2) 108.7 no . .
H(1A) C(1B) H(1B1) 13.8 no . .
H(1A) C(1B) H(1B2) 100.2 no . .
H(1B1) C(1B) H(1B2) 107.6 no . .
C(14) C(19B) H(19A) 113.0 no . .
C(14) C(19B) H(19C) 107.1 no . .
C(14) C(19B) H(19D) 107.1 no . .
C(19) C(19B) H(19A) 91.7 no . .
C(19) C(19B) H(19C) 47.9 no . .
C(19) C(19B) H(19D) 143.2 no . .
C(20) C(19B) H(19A) 128.5 no . .
C(20) C(19B) H(19C) 89.6 no . .
C(20) C(19B) H(19D) 132.6 no . .
C(20B) C(19B) H(19A) 126.0 no . .
C(20B) C(19B) H(19C) 107.1 no . .
C(20B) C(19B) H(19D) 107.1 no . .
H(19A) C(19B) H(19C) 51.5 no . .
H(19A) C(19B) H(19D) 55.8 no . .
H(19C) C(19B) H(19D) 106.8 no . .
C(19) C(20B) H(20B) 99.6 no . .
C(19) C(20B) H(20C) 126.5 no . .
C(19) C(20B) H(20D) 95.2 no . .
C(20) C(20B) H(20B) 60.6 no . .
C(20) C(20B) H(20C) 155.8 no . .
C(20) C(20B) H(20D) 68.7 no . .
C(21) C(20B) H(20B) 104.5 no 2_556 .
C(21) C(20B) H(20C) 77.4 no 2_556 .
C(21) C(20B) H(20D) 113.7 no 2_556 .
C(19B) C(20B) H(20B) 111.5 no . .
C(19B) C(20B) H(20C) 103.9 no . .
C(19B) C(20B) H(20D) 103.9 no . .
C(21B) C(20B) H(20B) 93.2 no 2_556 .
C(21B) C(20B) H(20C) 103.9 no 2_556 .
C(21B) C(20B) H(20D) 103.9 no 2_556 .
H(20B) C(20B) H(20C) 109.8 no . .
H(20B) C(20B) H(20D) 10.8 no . .
H(20C) C(20B) H(20D) 105.4 no . .
C(17) C(21B) H(21A) 101.0 no . .
C(17) C(21B) H(21C) 109.3 no . .
C(17) C(21B) H(21D) 109.3 no . .
C(20) C(21B) H(21A) 121.9 no 2_556 .
C(20) C(21B) H(21C) 81.9 no 2_556 .
C(20) C(21B) H(21D) 116.4 no 2_556 .
C(21) C(21B) H(21A) 62.5 no . .
C(21) C(21B) H(21C) 176.1 no . .
C(21) C(21B) H(21D) 68.8 no . .
C(20B) C(21B) H(21A) 110.8 no 2_556 .
C(20B) C(21B) H(21C) 109.3 no 2_556 .
C(20B) C(21B) H(21D) 109.3 no 2_556 .
H(21A) C(21B) H(21C) 114.5 no . .
H(21A) C(21B) H(21D) 8.8 no . .
H(21C) C(21B) H(21D) 107.9 no . .
C(1) H(1A) C(1B) 33.9 no . .
C(1) H(1A) H(1B1) 65.2 no . .
C(1B) H(1A) H(1B1) 79.1 no . .
C(2) H(2B) C(2B) 38.4 no . .
C(2) H(2B) H(2B2) 92.7 no . .
C(2B) H(2B) H(2B2) 54.4 no . .
C(3) H(3B) C(3B) 33.6 no . .
C(3) H(3B) H(3B2) 89.4 no . .
C(3B) H(3B) H(3B2) 120.4 no . .
C(1) H(1B1) C(1B) 35.3 no . .
C(1) H(1B1) H(1A) 101.0 no . .
C(1B) H(1B1) H(1A) 87.1 no . .
C(2) H(2B2) C(2B) 36.8 no . .
C(2) H(2B2) H(2B) 51.5 no . .
C(2B) H(2B2) H(2B) 88.2 no . .
C(3) H(3B2) C(3B) 31.8 no . .
C(3) H(3B2) H(3B) 78.0 no . .
C(3B) H(3B2) H(3B) 48.5 no . .
C(10) H(10A) C(10B) 43.0 no . .
C(10) H(10A) H(10C) 117.1 no . .
C(10B) H(10A) H(10C) 79.2 no . .
C(11) H(11A) C(11B) 30.5 no . .
C(11) H(11A) H(11D) 87.0 no . .
C(11B) H(11A) H(11D) 56.5 no . .
C(12) H(12A) C(12B) 39.8 no . .
C(12) H(12A) H(12D) 57.5 no . .
C(12B) H(12A) H(12D) 23.5 no . .
C(10) H(10C) C(10B) 42.1 no . .
C(10) H(10C) H(10A) 57.7 no . .
C(10B) H(10C) H(10A) 94.7 no . .
C(11) H(11D) C(11B) 32.3 no . .
C(11) H(11D) H(11A) 61.3 no . .
C(11B) H(11D) H(11A) 93.6 no . .
C(12) H(12D) C(12B) 40.7 no . .
C(12) H(12D) H(12A) 121.0 no . .
C(12B) H(12D) H(12A) 155.8 no . .
C(19) H(19A) C(19B) 39.7 no . .
C(20) H(20B) C(20B) 39.3 no . .
C(20) H(20B) H(20D) 83.1 no . .
C(20B) H(20B) H(20D) 51.6 no . .
C(21) H(21A) C(21B) 38.8 no . .
C(21) H(21A) H(21D) 82.8 no . .
C(21B) H(21A) H(21D) 52.6 no . .
C(19) H(19C) C(19B) 39.7 no . .
C(20) H(20D) C(20B) 42.6 no . .
C(20) H(20D) H(20B) 83.2 no . .
C(20B) H(20D) H(20B) 117.7 no . .
C(21) H(21D) C(21B) 41.5 no . .
C(21) H(21D) H(21A) 86.1 no . .
C(21B) H(21D) H(21A) 118.6 no . .

loop_
_geom_bond_atom_site_label_1
_geom_bond_atom_site_label_2
_geom_bond_distance
_geom_bond_publ_flag
_geom_bond_site_symmetry_2
C(1) C(2) 1.551(5) yes .
C(1) C(16) 1.495(5) yes .
C(1) C(2B) 1.541(6) yes .
C(1) C(1B) 0.571(7) yes .
C(2) C(3) 1.565(6) yes .
C(2) C(3B) 1.496(8) yes .
C(2) C(2B) 0.741(6) yes .
C(2) C(1B) 1.267(7) yes .
C(3) C(4) 1.529(7) yes .
C(3) C(3B) 0.538(7) yes .
C(3) C(2B) 1.296(9) yes .
C(4) C(5) 1.388(3) yes .
C(4) C(9) 1.372(3) yes .
C(4) C(3B) 1.542(8) yes .
C(5) C(6) 1.388(5) yes .
C(7) C(6) 1.384(4) yes .
C(7) C(8) 1.384(4) yes .
C(7) C(10) 1.531(6) yes .
C(7) C(10B) 1.577(9) yes .
C(8) C(9) 1.372(5) yes .
C(10) C(11) 1.556(5) yes .
C(10) C(10B) 0.717(7) yes .
C(10) C(11B) 1.397(7) yes .
C(11) C(12) 1.531(7) yes .
C(11) C(10B) 1.399(7) yes .
C(11) C(11B) 0.591(8) yes .
C(11) C(12B) 1.394(9) yes .
C(12) C(13) 1.559(6) yes .
C(12) C(11B) 1.379(9) yes .
C(12) C(12B) 0.670(7) yes .
C(13) C(14) 1.389(4) yes .
C(13) C(18) 1.377(3) yes .
C(13) C(12B) 1.542(8) yes .
C(14) C(15) 1.391(4) yes .
C(14) C(19) 1.493(4) yes .
C(14) C(19B) 1.620(6) yes .
C(15) C(16) 1.391(3) yes .
C(16) C(17) 1.396(3) yes .
C(16) C(1B) 1.600(8) yes .
C(17) C(18) 1.375(4) yes .
C(17) C(21) 1.534(4) yes .
C(17) C(21B) 1.571(6) yes .
C(19) C(20) 1.560(5) yes .
C(19) C(19B) 0.620(10) yes .
C(19) C(20B) 1.550(7) yes .
C(20) C(21) 1.532(7) yes 2_556
C(20) C(19B) 1.547(7) yes .
C(20) C(20B) 0.705(9) yes .
C(20) C(21B) 1.284(7) yes 2_556
C(21) C(20B) 1.441(7) yes 2_556
C(21) C(21B) 0.685(10) yes .
C(10B) C(11B) 1.529(9) yes .
C(11B) C(12B) 1.511(10) yes .
C(3B) C(2B) 1.486(10) yes .
C(2B) C(1B) 1.529(7) yes .
C(19B) C(20B) 1.257(7) yes .
C(20B) C(21B) 1.517(8) yes 2_556
C(1) H(1A) 0.970 no .
C(1) H(1B) 0.970 no .
C(1) H(1B1) 0.897 no .
C(2) H(2A) 0.970 no .
C(2) H(2B) 0.970 no .
C(2) H(2B2) 1.238 no .
C(3) H(3A) 0.970 no .
C(3) H(3B) 0.970 no .
C(3) H(3B2) 0.992 no .
C(5) H(5) 0.930 no .
C(6) H(6) 0.930 no .
C(8) H(8) 0.930 no .
C(9) H(9) 0.930 no .
C(10) H(10A) 0.970 no .
C(10) H(10B) 0.970 no .
C(10) H(10C) 1.022 no .
C(11) H(11A) 0.970 no .
C(11) H(11B) 0.970 no .
C(11) H(11D) 1.104 no .
C(12) H(12A) 0.970 no .
C(12) H(12B) 0.970 no .
C(12) H(12D) 0.954 no .
C(15) H(15) 0.930 no .
C(18) H(18) 0.930 no .
C(19) H(19A) 0.970 no .
C(19) H(19B) 0.970 no .
C(19) H(19C) 0.720 no .
C(20) H(20A) 0.970 no .
C(20) H(20B) 0.970 no .
C(20) H(20D) 0.970 no .
C(21) H(21A) 0.970 no .
C(21) H(21B) 0.970 no .
C(21) H(21D) 0.964 no .
C(10B) H(10A) 0.984 no .
C(10B) H(10C) 0.970 no .
C(10B) H(10D) 0.970 no .
C(11B) H(11A) 1.161 no .
C(11B) H(11C) 0.970 no .
C(11B) H(11D) 0.970 no .
C(12B) H(12A) 0.997 no .
C(12B) H(12C) 0.970 no .
C(12B) H(12D) 0.970 no .
C(3B) H(3B) 0.842 no .
C(3B) H(3B1) 0.970 no .
C(3B) H(3B2) 0.970 no .
C(2B) H(2B) 1.192 no .
C(2B) H(2B1) 0.970 no .
C(2B) H(2B2) 0.970 no .
C(1B) H(1A) 0.987 no .
C(1B) H(1B1) 0.970 no .
C(1B) H(1B2) 0.970 no .
C(19B) H(19A) 0.727 no .
C(19B) H(19C) 0.970 no .
C(19B) H(19D) 0.970 no .
C(20B) H(20B) 1.097 no .
C(20B) H(20C) 0.970 no .
C(20B) H(20D) 0.970 no .
C(21B) H(21A) 1.072 no .
C(21B) H(21C) 0.970 no .
C(21B) H(21D) 0.970 no .
H(1A) H(1B1) 0.236 no .
H(2B) H(2B2) 0.724 no .
H(3B) H(3B2) 0.217 no .
H(10A) H(10C) 0.104 no .
H(11A) H(11D) 0.581 no .
H(12A) H(12D) 0.030 no .
H(20B) H(20D) 0.231 no .
H(21A) H(21D) 0.187 no .

loop_
_geom_contact_atom_site_label_1
_geom_contact_atom_site_label_2
_geom_contact_distance
_geom_contact_site_symmetry_2
C(6) C(10B) 3.542(8) 2_657
C(11) C(2B) 3.547(7) 1_545
C(21) C(21) 3.558(5) 2_666
C(10B) C(6) 3.542(8) 2_657
C(2B) C(11) 3.547(7) 1_565
C(1) H(8) 3.509 1_455
C(1) H(11B) 3.563 1_565
C(1) H(12C) 3.255 1_565
C(1) H(19B) 3.254 1_565
C(2) H(6) 3.481 2_557
C(2) H(2B) 3.110 2_567
C(2) H(3B) 3.410 2_567
C(2) H(2B2) 3.207 2_567
C(2) H(3B2) 3.493 2_567
C(2) H(11B) 3.547 1_565
C(2) H(19B) 3.504 1_565
C(3) H(9) 3.427 2_667
C(3) H(2B) 3.184 2_567
C(3) H(2B2) 3.481 2_567
C(3) H(11B) 3.398 1_565
C(3) H(10D) 3.313 1_565
C(4) H(9) 3.394 2_667
C(4) H(19A) 3.562 2_557
C(4) H(19D) 3.569 2_557
C(5) H(5) 3.148 2_557
C(5) H(15) 3.356 2_557
C(5) H(10A) 3.211 2_657
C(5) H(10C) 3.174 2_657
C(5) H(19A) 3.211 2_557
C(5) H(19D) 3.048 2_557
C(7) H(10A) 3.458 2_657
C(7) H(10C) 3.423 2_657
C(7) H(10D) 3.520 2_657
C(6) H(5) 3.465 2_557
C(6) H(2A) 3.395 2_557
C(6) H(10A) 2.873 2_657
C(6) H(10C) 2.856 2_657
C(6) H(10D) 3.560 2_657
C(8) H(1A) 3.582 1_655
C(8) H(3B) 3.249 2_667
C(8) H(1B2) 3.347 1_655
C(8) H(3B2) 3.099 2_667
C(8) H(20B) 3.399 1_665
C(8) H(20D) 3.391 1_665
C(9) H(3A) 3.572 2_667
C(9) H(3B) 3.049 2_667
C(9) H(3B2) 2.887 2_667
C(9) H(20B) 3.467 1_665
C(9) H(20D) 3.382 1_665
C(10) H(6) 3.542 2_657
C(10) H(15) 3.106 1_655
C(10) H(18) 3.547 2_656
C(10) H(1B2) 3.348 1_655
C(10) H(19D) 3.549 1_655
C(11) H(18) 3.571 2_656
C(11) H(1B) 3.191 1_545
C(11) H(3A) 3.094 1_545
C(11) H(2B1) 2.785 1_545
C(11) H(2B2) 3.407 1_545
C(11) H(21A) 3.366 1_545
C(11) H(21B) 3.562 2_656
C(11) H(20C) 3.463 1_655
C(11) H(21C) 3.498 1_545
C(11) H(21D) 3.284 1_545
C(12) H(18) 3.497 2_656
C(12) H(1B) 3.578 1_545
C(12) H(10B) 3.576 2_656
C(12) H(12B) 3.578 2_656
C(12) H(11C) 3.439 2_656
C(12) H(20A) 3.394 2_546
C(12) H(20B) 3.597 2_546
C(12) H(21C) 3.472 1_545
C(14) H(5) 3.501 2_557
C(15) H(5) 3.273 2_557
C(15) H(10A) 3.541 1_455
C(15) H(10B) 3.378 1_455
C(15) H(10C) 3.589 1_455
C(18) H(10B) 3.592 2_656
C(18) H(11C) 3.412 2_656
C(18) H(11D) 3.590 2_656
C(19) H(5) 3.378 2_557
C(19) H(1B1) 3.468 1_545
C(19) H(2B2) 3.403 1_545
C(19) H(3B1) 3.237 2_557
C(20) H(1A) 3.433 1_545
C(20) H(1B1) 3.346 1_545
C(20) H(12A) 3.143 2_546
C(20) H(12D) 3.156 2_546
C(20) H(21B) 3.564 1_445
C(21) H(11A) 3.378 1_565
C(21) H(11D) 3.535 1_565
C(21) H(11D) 3.416 2_656
C(21) H(20B) 3.479 1_665
C(21) H(21A) 3.189 2_666
C(21) H(21B) 3.108 2_666
C(21) H(20C) 3.273 1_665
C(21) H(20D) 3.513 1_665
C(21) H(21D) 3.239 2_666
C(10B) H(6) 3.511 2_657
C(10B) H(15) 3.530 1_655
C(10B) H(3A) 3.243 1_545
C(10B) H(2B1) 3.397 1_545
C(11B) H(18) 3.066 2_656
C(11B) H(3A) 3.593 1_545
C(11B) H(2B1) 3.305 1_545
C(11B) H(12B) 3.429 2_656
C(11B) H(21A) 3.532 1_545
C(11B) H(21B) 3.319 2_656
C(11B) H(20C) 3.326 1_655
C(11B) H(21D) 3.448 1_545
C(12B) H(1B) 3.135 1_545
C(12B) H(2B1) 3.267 1_545
C(12B) H(20A) 3.281 2_546
C(12B) H(21C) 3.234 1_545
C(12B) H(21D) 3.584 1_545
C(3B) H(9) 3.389 2_667
C(3B) H(2B) 2.948 2_567
C(3B) H(2B2) 3.158 2_567
C(3B) H(19A) 3.190 2_557
C(3B) H(19C) 3.314 2_557
C(3B) H(19D) 3.550 2_557
C(2B) H(2B) 3.236 2_567
C(2B) H(2B2) 3.486 2_567
C(2B) H(11A) 3.298 1_565
C(2B) H(11B) 2.879 1_565
C(2B) H(10D) 3.259 1_565
C(2B) H(12C) 3.073 1_565
C(2B) H(19B) 3.160 1_565
C(1B) H(8) 3.170 1_455
C(1B) H(10B) 3.465 1_455
C(1B) H(19B) 3.446 1_565
C(19B) H(5) 3.200 2_557
C(19B) H(9) 3.410 1_445
C(19B) H(3B1) 3.310 2_557
C(20B) H(9) 3.283 1_445
C(20B) H(11A) 3.571 1_455
C(20B) H(11D) 3.389 1_455
C(20B) H(21A) 3.223 1_445
C(20B) H(21B) 3.440 1_445
C(20B) H(21D) 3.330 1_445
C(21B) H(11A) 3.134 1_565
C(21B) H(12A) 3.301 1_565
C(21B) H(11D) 3.341 1_565
C(21B) H(12D) 3.303 1_565
C(21B) H(21B) 3.379 2_666
C(21B) H(20C) 3.562 1_665
H(5) C(5) 3.148 2_557
H(5) C(6) 3.465 2_557
H(5) C(14) 3.501 2_557
H(5) C(15) 3.273 2_557
H(5) C(19) 3.378 2_557
H(5) C(19B) 3.200 2_557
H(5) H(5) 2.518 2_557
H(5) H(6) 3.133 2_557
H(5) H(15) 2.760 2_557
H(5) H(2A) 3.396 2_557
H(5) H(10A) 3.352 2_657
H(5) H(10C) 3.332 2_657
H(5) H(19A) 2.630 2_557
H(5) H(19C) 3.156 2_557
H(5) H(19D) 2.564 2_557
H(6) C(2) 3.481 2_557
H(6) C(10) 3.542 2_657
H(6) C(10B) 3.511 2_657
H(6) H(5) 3.133 2_557
H(6) H(15) 3.261 2_557
H(6) H(2A) 2.565 2_557
H(6) H(1B2) 2.985 2_557
H(6) H(2B2) 3.556 1_545
H(6) H(3B1) 2.949 2_557
H(6) H(10A) 2.794 2_657
H(6) H(10C) 2.811 2_657
H(8) C(1) 3.509 1_655
H(8) C(1B) 3.170 1_655
H(8) H(1A) 2.681 1_655
H(8) H(2A) 3.555 1_655
H(8) H(2B) 3.324 1_655
H(8) H(3B) 3.170 2_667
H(8) H(1B1) 2.766 1_655
H(8) H(1B2) 2.664 1_655
H(8) H(3B2) 3.070 2_667
H(8) H(12B) 3.328 2_656
H(8) H(20B) 2.765 1_665
H(8) H(19C) 3.495 1_665
H(8) H(20D) 2.790 1_665
H(9) C(3) 3.427 2_667
H(9) C(4) 3.394 2_667
H(9) C(3B) 3.389 2_667
H(9) C(19B) 3.410 1_665
H(9) C(20B) 3.283 1_665
H(9) H(3B) 2.813 2_667
H(9) H(3B2) 2.697 2_667
H(9) H(11A) 3.428 1_565
H(9) H(19A) 3.038 1_665
H(9) H(20B) 2.906 1_665
H(9) H(19C) 3.277 1_665
H(9) H(19D) 3.003 1_665
H(9) H(20C) 3.003 1_665
H(9) H(20D) 2.775 1_665
H(15) C(5) 3.356 2_557
H(15) C(10) 3.106 1_455
H(15) C(10B) 3.530 1_455
H(15) H(5) 2.760 2_557
H(15) H(6) 3.261 2_557
H(15) H(10A) 2.635 1_455
H(15) H(10B) 2.674 1_455
H(15) H(10C) 2.683 1_455
H(18) C(10) 3.547 2_656
H(18) C(11) 3.571 2_656
H(18) C(12) 3.497 2_656
H(18) C(11B) 3.066 2_656
H(18) H(10B) 2.827 2_656
H(18) H(11A) 3.269 2_656
H(18) H(12B) 2.732 2_656
H(18) H(11C) 2.515 2_656
H(18) H(11D) 2.707 2_656
H(1A) C(8) 3.582 1_455
H(1A) C(20) 3.433 1_565
H(1A) H(8) 2.681 1_455
H(1A) H(10B) 3.167 1_455
H(1A) H(12C) 3.327 1_565
H(1A) H(19B) 3.017 1_565
H(1A) H(20A) 3.060 1_565
H(1A) H(20B) 3.038 1_565
H(1A) H(19C) 3.218 1_565
H(1A) H(20D) 3.140 1_565
H(1B) C(11) 3.191 1_565
H(1B) C(12) 3.578 1_565
H(1B) C(12B) 3.135 1_565
H(1B) H(11A) 2.794 1_565
H(1B) H(11B) 2.849 1_565
H(1B) H(12A) 3.002 1_565
H(1B) H(11D) 3.252 1_565
H(1B) H(12C) 2.546 1_565
H(1B) H(12D) 2.989 1_565
H(1B) H(19B) 2.863 1_565
H(1B) H(20A) 3.283 1_565
H(1B) H(19C) 3.460 1_565
H(2A) C(6) 3.395 2_557
H(2A) H(5) 3.396 2_557
H(2A) H(6) 2.565 2_557
H(2A) H(8) 3.555 1_455
H(2A) H(2B) 3.279 2_567
H(2A) H(3B) 3.550 2_567
H(2A) H(2B2) 3.169 2_567
H(2A) H(3B2) 3.580 2_567
H(2B) C(2) 3.110 2_567
H(2B) C(3) 3.184 2_567
H(2B) C(3B) 2.948 2_567
H(2B) C(2B) 3.236 2_567
H(2B) H(8) 3.324 1_455
H(2B) H(2A) 3.279 2_567
H(2B) H(2B) 2.474 2_567
H(2B) H(3B) 2.502 2_567
H(2B) H(2B2) 2.607 2_567
H(2B) H(3B1) 2.667 2_567
H(2B) H(3B2) 2.606 2_567
H(2B) H(11B) 3.263 1_565
H(2B) H(12C) 3.281 1_565
H(2B) H(19B) 2.916 1_565
H(2B) H(19C) 3.073 1_565
H(3A) C(9) 3.572 2_667
H(3A) C(11) 3.094 1_565
H(3A) C(10B) 3.243 1_565
H(3A) C(11B) 3.593 1_565
H(3A) H(10A) 3.447 1_565
H(3A) H(11A) 2.692 1_565
H(3A) H(11B) 2.637 1_565
H(3A) H(10C) 3.345 1_565
H(3A) H(10D) 2.533 1_565
H(3A) H(11D) 3.244 1_565
H(3A) H(12C) 3.364 1_565
H(3B) C(2) 3.410 2_567
H(3B) C(8) 3.249 2_667
H(3B) C(9) 3.049 2_667
H(3B) H(8) 3.170 2_667
H(3B) H(9) 2.813 2_667
H(3B) H(2A) 3.550 2_567
H(3B) H(2B) 2.502 2_567
H(3B) H(2B2) 2.843 2_567
H(3B) H(10D) 3.342 1_565
H(3B) H(19A) 2.981 2_557
H(3B) H(19B) 3.475 2_557
H(3B) H(19C) 3.000 2_557
H(3B) H(19D) 3.410 2_557
H(1B1) C(19) 3.468 1_565
H(1B1) C(20) 3.346 1_565
H(1B1) H(8) 2.766 1_455
H(1B1) H(10B) 3.371 1_455
H(1B1) H(12C) 3.108 1_565
H(1B1) H(19B) 2.816 1_565
H(1B1) H(20A) 2.979 1_565
H(1B1) H(20B) 2.997 1_565
H(1B1) H(19C) 3.052 1_565
H(1B1) H(20D) 3.088 1_565
H(1B2) C(8) 3.347 1_455
H(1B2) C(10) 3.348 1_455
H(1B2) H(6) 2.985 2_557
H(1B2) H(8) 2.664 1_455
H(1B2) H(10A) 3.147 1_455
H(1B2) H(10B) 2.836 1_455
H(1B2) H(10C) 3.236 1_455
H(2B1) C(11) 2.785 1_565
H(2B1) C(10B) 3.397 1_565
H(2B1) C(11B) 3.305 1_565
H(2B1) C(12B) 3.267 1_565
H(2B1) H(11A) 2.389 1_565
H(2B1) H(11B) 2.306 1_565
H(2B1) H(12A) 3.493 1_565
H(2B1) H(10D) 2.758 1_565
H(2B1) H(11D) 2.955 1_565
H(2B1) H(12C) 2.627 1_565
H(2B1) H(12D) 3.472 1_565
H(2B1) H(19B) 3.091 1_565
H(2B2) C(2) 3.207 2_567
H(2B2) C(3) 3.481 2_567
H(2B2) C(11) 3.407 1_565
H(2B2) C(19) 3.403 1_565
H(2B2) C(3B) 3.158 2_567
H(2B2) C(2B) 3.486 2_567
H(2B2) H(6) 3.556 1_565
H(2B2) H(2A) 3.169 2_567
H(2B2) H(2B) 2.607 2_567
H(2B2) H(3B) 2.843 2_567
H(2B2) H(2B2) 2.919 2_567
H(2B2) H(3B1) 2.658 2_567
H(2B2) H(3B2) 2.987 2_567
H(2B2) H(11A) 3.431 1_565
H(2B2) H(11B) 2.558 1_565
H(2B2) H(10D) 2.942 1_565
H(2B2) H(12C) 2.704 1_565
H(2B2) H(19A) 3.455 1_565
H(2B2) H(19B) 2.542 1_565
H(2B2) H(19C) 2.880 1_565
H(3B1) C(19) 3.237 2_557
H(3B1) C(19B) 3.310 2_557
H(3B1) H(6) 2.949 2_557
H(3B1) H(2B) 2.667 2_567
H(3B1) H(2B2) 2.658 2_567
H(3B1) H(19A) 2.614 2_557
H(3B1) H(19B) 2.985 2_557
H(3B1) H(19C) 2.683 2_557
H(3B1) H(19D) 3.075 2_557
H(3B2) C(2) 3.493 2_567
H(3B2) C(8) 3.099 2_667
H(3B2) C(9) 2.887 2_667
H(3B2) H(8) 3.070 2_667
H(3B2) H(9) 2.697 2_667
H(3B2) H(2A) 3.580 2_567
H(3B2) H(2B) 2.606 2_567
H(3B2) H(2B2) 2.987 2_567
H(3B2) H(10D) 3.199 1_565
H(3B2) H(19A) 3.092 2_557
H(3B2) H(19C) 3.121 2_557
H(3B2) H(19D) 3.497 2_557
H(10A) C(5) 3.211 2_657
H(10A) C(7) 3.458 2_657
H(10A) C(6) 2.873 2_657
H(10A) C(15) 3.541 1_655
H(10A) H(5) 3.352 2_657
H(10A) H(6) 2.794 2_657
H(10A) H(15) 2.635 1_655
H(10A) H(3A) 3.447 1_545
H(10A) H(1B2) 3.147 1_655
H(10A) H(19D) 2.902 1_655
H(10A) H(20C) 3.469 1_655
H(10B) C(12) 3.576 2_656
H(10B) C(15) 3.378 1_655
H(10B) C(18) 3.592 2_656
H(10B) C(1B) 3.465 1_655
H(10B) H(15) 2.674 1_655
H(10B) H(18) 2.827 2_656
H(10B) H(1A) 3.167 1_655
H(10B) H(1B1) 3.371 1_655
H(10B) H(1B2) 2.836 1_655
H(10B) H(12B) 2.719 2_656
H(10B) H(11C) 3.585 2_656
H(10B) H(19D) 3.487 1_655
H(10B) H(20C) 3.582 1_655
H(11A) C(21) 3.378 1_545
H(11A) C(2B) 3.298 1_545
H(11A) C(20B) 3.571 1_655
H(11A) C(21B) 3.134 1_545
H(11A) H(9) 3.428 1_545
H(11A) H(18) 3.269 2_656
H(11A) H(1B) 2.794 1_545
H(11A) H(3A) 2.692 1_545
H(11A) H(2B1) 2.389 1_545
H(11A) H(2B2) 3.431 1_545
H(11A) H(20A) 3.375 2_546
H(11A) H(20B) 3.506 2_546
H(11A) H(21A) 2.487 1_545
H(11A) H(21B) 2.785 2_656
H(11A) H(19D) 3.303 1_655
H(11A) H(20C) 2.613 1_655
H(11A) H(21C) 2.971 1_545
H(11A) H(21D) 2.429 1_545
H(11B) C(1) 3.563 1_545
H(11B) C(2) 3.547 1_545
H(11B) C(3) 3.398 1_545
H(11B) C(2B) 2.879 1_545
H(11B) H(1B) 2.849 1_545
H(11B) H(2B) 3.263 1_545
H(11B) H(3A) 2.637 1_545
H(11B) H(2B1) 2.306 1_545
H(11B) H(2B2) 2.558 1_545
H(11B) H(21C) 3.498 1_545
H(11B) H(21D) 3.546 1_545
H(12A) C(20) 3.143 2_546
H(12A) C(21B) 3.301 1_545
H(12A) H(1B) 3.002 1_545
H(12A) H(2B1) 3.493 1_545
H(12A) H(20A) 2.500 2_546
H(12A) H(20B) 2.897 2_546
H(12A) H(21A) 3.349 1_545
H(12A) H(20D) 3.121 2_546
H(12A) H(21C) 2.696 1_545
H(12A) H(21D) 3.184 1_545
H(12B) C(12) 3.578 2_656
H(12B) C(11B) 3.429 2_656
H(12B) H(8) 3.328 2_656
H(12B) H(18) 2.732 2_656
H(12B) H(10B) 2.719 2_656
H(12B) H(12B) 2.687 2_656
H(12B) H(11C) 2.485 2_656
H(12B) H(20B) 3.536 2_546
H(12B) H(21B) 3.515 2_656
H(10C) C(5) 3.174 2_657
H(10C) C(7) 3.423 2_657
H(10C) C(6) 2.856 2_657
H(10C) C(15) 3.589 1_655
H(10C) H(5) 3.332 2_657
H(10C) H(6) 2.811 2_657
H(10C) H(15) 2.683 1_655
H(10C) H(3A) 3.345 1_545
H(10C) H(1B2) 3.236 1_655
H(10C) H(19D) 2.878 1_655
H(10C) H(20C) 3.441 1_655
H(10D) C(3) 3.313 1_545
H(10D) C(7) 3.520 2_657
H(10D) C(6) 3.560 2_657
H(10D) C(2B) 3.259 1_545
H(10D) H(3A) 2.533 1_545
H(10D) H(3B) 3.342 1_545
H(10D) H(2B1) 2.758 1_545
H(10D) H(2B2) 2.942 1_545
H(10D) H(3B2) 3.199 1_545
H(11C) C(12) 3.439 2_656
H(11C) C(18) 3.412 2_656
H(11C) H(18) 2.515 2_656
H(11C) H(10B) 3.585 2_656
H(11C) H(12B) 2.485 2_656
H(11C) H(11C) 2.911 2_656
H(11C) H(21B) 3.356 2_656
H(11C) H(20C) 3.535 1_655
H(11D) C(18) 3.590 2_656
H(11D) C(21) 3.535 1_545
H(11D) C(21) 3.416 2_656
H(11D) C(20B) 3.389 1_655
H(11D) C(21B) 3.341 1_545
H(11D) H(18) 2.707 2_656
H(11D) H(1B) 3.252 1_545
H(11D) H(3A) 3.244 1_545
H(11D) H(2B1) 2.955 1_545
H(11D) H(20A) 3.500 2_546
H(11D) H(20B) 3.403 2_546
H(11D) H(21A) 2.677 1_545
H(11D) H(21B) 2.459 2_656
H(11D) H(19D) 3.206 1_655
H(11D) H(20C) 2.432 1_655
H(11D) H(21C) 3.236 1_545
H(11D) H(21D) 2.614 1_545
H(12C) C(1) 3.255 1_545
H(12C) C(2B) 3.073 1_545
H(12C) H(1A) 3.327 1_545
H(12C) H(1B) 2.546 1_545
H(12C) H(2B) 3.281 1_545
H(12C) H(3A) 3.364 1_545
H(12C) H(1B1) 3.108 1_545
H(12C) H(2B1) 2.627 1_545
H(12C) H(2B2) 2.704 1_545
H(12C) H(20A) 3.259 2_546
H(12C) H(21C) 3.002 1_545
H(12C) H(21D) 3.552 1_545
H(12D) C(20) 3.156 2_546
H(12D) C(21B) 3.303 1_545
H(12D) H(1B) 2.989 1_545
H(12D) H(2B1) 3.472 1_545
H(12D) H(20A) 2.512 2_546
H(12D) H(20B) 2.915 2_546
H(12D) H(21A) 3.346 1_545
H(12D) H(20D) 3.139 2_546
H(12D) H(21C) 2.696 1_545
H(12D) H(21D) 3.181 1_545
H(19A) C(4) 3.562 2_557
H(19A) C(5) 3.211 2_557
H(19A) C(3B) 3.190 2_557
H(19A) H(5) 2.630 2_557
H(19A) H(9) 3.038 1_445
H(19A) H(3B) 2.981 2_557
H(19A) H(2B2) 3.455 1_545
H(19A) H(3B1) 2.614 2_557
H(19A) H(3B2) 3.092 2_557
H(19B) C(1) 3.254 1_545
H(19B) C(2) 3.504 1_545
H(19B) C(2B) 3.160 1_545
H(19B) C(1B) 3.446 1_545
H(19B) H(1A) 3.017 1_545
H(19B) H(1B) 2.863 1_545
H(19B) H(2B) 2.916 1_545
H(19B) H(3B) 3.475 2_557
H(19B) H(1B1) 2.816 1_545
H(19B) H(2B1) 3.091 1_545
H(19B) H(2B2) 2.542 1_545
H(19B) H(3B1) 2.985 2_557
H(19B) H(21C) 3.514 1_545
H(20A) C(12) 3.394 2_546
H(20A) C(12B) 3.281 2_546
H(20A) H(1A) 3.060 1_545
H(20A) H(1B) 3.283 1_545
H(20A) H(1B1) 2.979 1_545
H(20A) H(11A) 3.375 2_546
H(20A) H(12A) 2.500 2_546
H(20A) H(11D) 3.500 2_546
H(20A) H(12C) 3.259 2_546
H(20A) H(12D) 2.512 2_546
H(20A) H(20A) 2.905 2_546
H(20A) H(21C) 3.177 1_545
H(20B) C(8) 3.399 1_445
H(20B) C(9) 3.467 1_445
H(20B) C(12) 3.597 2_546
H(20B) C(21) 3.479 1_445
H(20B) H(8) 2.765 1_445
H(20B) H(9) 2.906 1_445
H(20B) H(1A) 3.038 1_545
H(20B) H(1B1) 2.997 1_545
H(20B) H(11A) 3.506 2_546
H(20B) H(12A) 2.897 2_546
H(20B) H(12B) 3.536 2_546
H(20B) H(11D) 3.403 2_546
H(20B) H(12D) 2.915 2_546
H(20B) H(21A) 3.067 1_445
H(20B) H(21B) 2.972 1_445
H(20B) H(21D) 3.215 1_445
H(21A) C(11) 3.366 1_565
H(21A) C(21) 3.189 2_666
H(21A) C(11B) 3.532 1_565
H(21A) C(20B) 3.223 1_665
H(21A) H(11A) 2.487 1_565
H(21A) H(12A) 3.349 1_565
H(21A) H(11D) 2.677 1_565
H(21A) H(12D) 3.346 1_565
H(21A) H(20B) 3.067 1_665
H(21A) H(21A) 3.092 2_666
H(21A) H(21B) 2.567 2_666
H(21A) H(20C) 2.551 1_665
H(21A) H(20D) 3.040 1_665
H(21A) H(21D) 3.136 2_666
H(21B) C(11) 3.562 2_656
H(21B) C(20) 3.564 1_665
H(21B) C(21) 3.108 2_666
H(21B) C(11B) 3.319 2_656
H(21B) C(20B) 3.440 1_665
H(21B) C(21B) 3.379 2_666
H(21B) H(11A) 2.785 2_656
H(21B) H(12B) 3.515 2_656
H(21B) H(11C) 3.356 2_656
H(21B) H(11D) 2.459 2_656
H(21B) H(20B) 2.972 1_665
H(21B) H(21A) 2.567 2_666
H(21B) H(21B) 2.921 2_666
H(21B) H(20C) 3.137 1_665
H(21B) H(20D) 3.062 1_665
H(21B) H(21D) 2.588 2_666
H(19C) C(3B) 3.314 2_557
H(19C) H(5) 3.156 2_557
H(19C) H(8) 3.495 1_445
H(19C) H(9) 3.277 1_445
H(19C) H(1A) 3.218 1_545
H(19C) H(1B) 3.460 1_545
H(19C) H(2B) 3.073 1_545
H(19C) H(3B) 3.000 2_557
H(19C) H(1B1) 3.052 1_545
H(19C) H(2B2) 2.880 1_545
H(19C) H(3B1) 2.683 2_557
H(19C) H(3B2) 3.121 2_557
H(19D) C(4) 3.569 2_557
H(19D) C(5) 3.048 2_557
H(19D) C(10) 3.549 1_455
H(19D) C(3B) 3.550 2_557
H(19D) H(5) 2.564 2_557
H(19D) H(9) 3.003 1_445
H(19D) H(3B) 3.410 2_557
H(19D) H(3B1) 3.075 2_557
H(19D) H(3B2) 3.497 2_557
H(19D) H(10A) 2.902 1_455
H(19D) H(10B) 3.487 1_455
H(19D) H(11A) 3.303 1_455
H(19D) H(10C) 2.878 1_455
H(19D) H(11D) 3.206 1_455
H(20C) C(11) 3.463 1_455
H(20C) C(21) 3.273 1_445
H(20C) C(11B) 3.326 1_455
H(20C) C(21B) 3.562 1_445
H(20C) H(9) 3.003 1_445
H(20C) H(10A) 3.469 1_455
H(20C) H(10B) 3.582 1_455
H(20C) H(11A) 2.613 1_455
H(20C) H(10C) 3.441 1_455
H(20C) H(11C) 3.535 1_455
H(20C) H(11D) 2.432 1_455
H(20C) H(21A) 2.551 1_445
H(20C) H(21B) 3.137 1_445
H(20C) H(21D) 2.630 1_445
H(20D) C(8) 3.391 1_445
H(20D) C(9) 3.382 1_445
H(20D) C(21) 3.513 1_445
H(20D) H(8) 2.790 1_445
H(20D) H(9) 2.775 1_445
H(20D) H(1A) 3.140 1_545
H(20D) H(1B1) 3.088 1_545
H(20D) H(12A) 3.121 2_546
H(20D) H(12D) 3.139 2_546
H(20D) H(21A) 3.040 1_445
H(20D) H(21B) 3.062 1_445
H(20D) H(21D) 3.187 1_445
H(21C) C(11) 3.498 1_565
H(21C) C(12) 3.472 1_565
H(21C) C(12B) 3.234 1_565
H(21C) H(11A) 2.971 1_565
H(21C) H(11B) 3.498 1_565
H(21C) H(12A) 2.696 1_565
H(21C) H(11D) 3.236 1_565
H(21C) H(12C) 3.002 1_565
H(21C) H(12D) 2.696 1_565
H(21C) H(19B) 3.514 1_565
H(21C) H(20A) 3.177 1_565
H(21D) C(11) 3.284 1_565
H(21D) C(21) 3.239 2_666
H(21D) C(11B) 3.448 1_565
H(21D) C(12B) 3.584 1_565
H(21D) C(20B) 3.330 1_665
H(21D) H(11A) 2.429 1_565
H(21D) H(11B) 3.546 1_565
H(21D) H(12A) 3.184 1_565
H(21D) H(11D) 2.614 1_565
H(21D) H(12C) 3.552 1_565
H(21D) H(12D) 3.181 1_565
H(21D) H(20B) 3.215 1_665
H(21D) H(21A) 3.136 2_666
H(21D) H(21B) 2.588 2_666
H(21D) H(20C) 2.630 1_665
H(21D) H(20D) 3.187 1_665
H(21D) H(21D) 3.191 2_666

loop_
_geom_torsion_atom_site_label_1
_geom_torsion_atom_site_label_2
_geom_torsion_atom_site_label_3
_geom_torsion_atom_site_label_4
_geom_torsion
_geom_torsion_site_symmetry_1
_geom_torsion_site_symmetry_3
_geom_torsion_site_symmetry_4
C(2) C(1) C(16) C(15) 58.8(4) . . .
C(2) C(1) C(16) C(17) -121.1(3) . . .
C(2) C(1) C(16) C(1B) 47.2(7) . . .
C(16) C(1) C(2) C(3) 75.4(4) . . .
C(16) C(1) C(2) C(3B) 60.8(6) . . .
C(16) C(1) C(2) C(2B) 115.1(8) . . .
C(16) C(1) C(2) C(1B) -71.8(12) . . .
C(2) C(1) C(2B) C(3) 86.2(9) . . .
C(2) C(1) C(2B) C(3B) 57.2(7) . . .
C(2) C(1) C(2B) C(1B) -5.4(12) . . .
C(2B) C(1) C(2) C(3) -39.7(7) . . .
C(2B) C(1) C(2) C(3B) -54.3(8) . . .
C(2B) C(1) C(2) C(1B) 173.1(15) . . .
C(2) C(1) C(1B) C(16) -117.4(7) . . .
C(2) C(1) C(1B) C(2B) 3.3(7) . . .
C(1B) C(1) C(2) C(3) 147.2(13) . . .
C(1B) C(1) C(2) C(3B) 132.6(13) . . .
C(1B) C(1) C(2) C(2B) -173.1(15) . . .
C(16) C(1) C(2B) C(2) -77.6(8) . . .
C(16) C(1) C(2B) C(3) 8.6(8) . . .
C(16) C(1) C(2B) C(3B) -20.4(8) . . .
C(16) C(1) C(2B) C(1B) -83.0(10) . . .
C(2B) C(1) C(16) C(15) 87.8(4) . . .
C(2B) C(1) C(16) C(17) -92.1(4) . . .
C(2B) C(1) C(16) C(1B) 76.2(8) . . .
C(16) C(1) C(1B) C(2) 117.4(7) . . .
C(16) C(1) C(1B) C(2B) 120.6(4) . . .
C(1B) C(1) C(16) C(15) 11.6(9) . . .
C(1B) C(1) C(16) C(17) -168.3(8) . . .
C(2B) C(1) C(1B) C(2) -3.3(7) . . .
C(2B) C(1) C(1B) C(16) -120.6(4) . . .
C(1B) C(1) C(2B) C(2) 5.4(12) . . .
C(1B) C(1) C(2B) C(3) 91.6(12) . . .
C(1B) C(1) C(2B) C(3B) 62.6(12) . . .
C(1) C(2) C(3) C(4) -73.8(5) . . .
C(1) C(2) C(3) C(3B) -146.4(10) . . .
C(1) C(2) C(3) C(2B) 48.8(7) . . .
C(1) C(2) C(3B) C(3) 41.7(12) . . .
C(1) C(2) C(3B) C(4) -34.3(7) . . .
C(1) C(2) C(3B) C(2B) 54.5(7) . . .
C(1) C(2) C(2B) C(3) -135.1(6) . . .
C(1) C(2) C(2B) C(3B) -140.5(5) . . .
C(1) C(2) C(2B) C(1B) 2.4(5) . . .
C(1) C(2) C(1B) C(16) 76.7(12) . . .
C(1) C(2) C(1B) C(2B) -6.7(15) . . .
C(3) C(2) C(3B) C(4) -76.0(10) . . .
C(3) C(2) C(3B) C(2B) 12.8(11) . . .
C(3B) C(2) C(3) C(4) 72.6(10) . . .
C(3B) C(2) C(3) C(2B) -164.9(13) . . .
C(3) C(2) C(2B) C(1) 135.1(6) . . .
C(3) C(2) C(2B) C(3B) -5.3(4) . . .
C(3) C(2) C(2B) C(1B) 137.5(6) . . .
C(2B) C(2) C(3) C(4) -122.6(8) . . .
C(2B) C(2) C(3) C(3B) 164.9(13) . . .
C(3) C(2) C(1B) C(1) -40.8(15) . . .
C(3) C(2) C(1B) C(16) 35.9(9) . . .
C(3) C(2) C(1B) C(2B) -47.6(8) . . .
C(1B) C(2) C(3) C(4) -59.3(7) . . .
C(1B) C(2) C(3) C(3B) -131.9(11) . . .
C(1B) C(2) C(3) C(2B) 63.3(9) . . .
C(3B) C(2) C(2B) C(1) 140.5(5) . . .
C(3B) C(2) C(2B) C(3) 5.3(4) . . .
C(3B) C(2) C(2B) C(1B) 142.9(6) . . .
C(2B) C(2) C(3B) C(3) -12.8(11) . . .
C(2B) C(2) C(3B) C(4) -88.8(8) . . .
C(3B) C(2) C(1B) C(1) -65.6(15) . . .
C(3B) C(2) C(1B) C(16) 11.1(10) . . .
C(3B) C(2) C(1B) C(2B) -72.3(9) . . .
C(1B) C(2) C(3B) C(3) 66.4(13) . . .
C(1B) C(2) C(3B) C(4) -9.6(10) . . .
C(1B) C(2) C(3B) C(2B) 79.2(9) . . .
C(2B) C(2) C(1B) C(1) 6.7(15) . . .
C(2B) C(2) C(1B) C(16) 83.4(9) . . .
C(1B) C(2) C(2B) C(1) -2.4(5) . . .
C(1B) C(2) C(2B) C(3) -137.5(6) . . .
C(1B) C(2) C(2B) C(3B) -142.9(6) . . .
C(2) C(3) C(4) C(5) -51.8(5) . . .
C(2) C(3) C(4) C(9) 121.2(3) . . .
C(2) C(3) C(4) C(3B) -67.2(7) . . .
C(2) C(3) C(3B) C(4) 116.7(3) . . .
C(2) C(3) C(3B) C(2B) -7.2(6) . . .
C(2) C(3) C(2B) C(1) -78.1(8) . . .
C(2) C(3) C(2B) C(3B) 14.6(12) . . .
C(2) C(3) C(2B) C(1B) -48.6(7) . . .
C(4) C(3) C(3B) C(2) -116.7(3) . . .
C(4) C(3) C(3B) C(2B) -123.8(5) . . .
C(3B) C(3) C(4) C(5) 15.4(9) . . .
C(3B) C(3) C(4) C(9) -171.6(7) . . .
C(4) C(3) C(2B) C(1) -6.6(9) . . .
C(4) C(3) C(2B) C(2) 71.5(8) . . .
C(4) C(3) C(2B) C(3B) 86.1(10) . . .
C(4) C(3) C(2B) C(1B) 22.8(10) . . .
C(2B) C(3) C(4) C(5) -80.6(6) . . .
C(2B) C(3) C(4) C(9) 92.4(5) . . .
C(2B) C(3) C(4) C(3B) -96.0(9) . . .
C(3B) C(3) C(2B) C(1) -92.7(12) . . .
C(3B) C(3) C(2B) C(2) -14.6(12) . . .
C(3B) C(3) C(2B) C(1B) -63.3(13) . . .
C(2B) C(3) C(3B) C(2) 7.2(6) . . .
C(2B) C(3) C(3B) C(4) 123.8(5) . . .
C(3) C(4) C(5) C(6) 165.5(3) . . .
C(3) C(4) C(9) C(8) -166.1(3) . . .
C(3) C(4) C(3B) C(2) 81.2(8) . . .
C(3) C(4) C(3B) C(2B) 50.1(7) . . .
C(5) C(4) C(9) C(8) 7.8(3) . . .
C(9) C(4) C(5) C(6) -7.4(3) . . .
C(5) C(4) C(3B) C(2) -86.1(4) . . .
C(5) C(4) C(3B) C(3) -167.3(7) . . .
C(5) C(4) C(3B) C(2B) -117.2(4) . . .
C(3B) C(4) C(5) C(6) 171.0(3) . . .
C(9) C(4) C(3B) C(2) 92.0(4) . . .
C(9) C(4) C(3B) C(3) 10.7(9) . . .
C(9) C(4) C(3B) C(2B) 60.8(5) . . .
C(3B) C(4) C(9) C(8) -170.2(3) . . .
C(4) C(5) C(6) C(7) -0.1(3) . . .
C(6) C(7) C(8) C(9) -6.9(4) . . .
C(8) C(7) C(6) C(5) 7.2(4) . . .
C(6) C(7) C(10) C(11) 45.4(5) . . .
C(6) C(7) C(10) C(10B) -11.5(8) . . .
C(6) C(7) C(10) C(11B) 68.8(6) . . .
C(10) C(7) C(6) C(5) -166.2(3) . . .
C(6) C(7) C(10B) C(10) 171.0(6) . . .
C(6) C(7) C(10B) C(11) 92.1(5) . . .
C(6) C(7) C(10B) C(11B) 114.6(4) . . .
C(10B) C(7) C(6) C(5) -171.4(3) . . .
C(8) C(7) C(10) C(11) -128.2(3) . . .
C(8) C(7) C(10) C(10B) 175.0(7) . . .
C(8) C(7) C(10) C(11B) -104.7(4) . . .
C(10) C(7) C(8) C(9) 167.6(3) . . .
C(8) C(7) C(10B) C(10) -7.1(9) . . .
C(8) C(7) C(10B) C(11) -86.0(7) . . .
C(8) C(7) C(10B) C(11B) -63.5(7) . . .
C(10B) C(7) C(8) C(9) 171.0(5) . . .
C(10) C(7) C(10B) C(11) -78.9(7) . . .
C(10) C(7) C(10B) C(11B) -56.4(6) . . .
C(10B) C(7) C(10) C(11) 56.9(6) . . .
C(10B) C(7) C(10) C(11B) 80.3(7) . . .
C(7) C(8) C(9) C(4) -0.6(4) . . .
C(7) C(10) C(11) C(12) 75.3(5) . . .
C(7) C(10) C(11) C(10B) -66.6(9) . . .
C(7) C(10) C(11) C(11B) 113.2(12) . . .
C(7) C(10) C(11) C(12B) 49.7(7) . . .
C(7) C(10) C(10B) C(11) 120.1(5) . . .
C(7) C(10) C(10B) C(11B) 120.0(5) . . .
C(7) C(10) C(11B) C(11) -76.9(12) . . .
C(7) C(10) C(11B) C(12) 23.6(11) . . .
C(7) C(10) C(11B) C(10B) -76.8(9) . . .
C(7) C(10) C(11B) C(12B) -15.4(10) . . .
C(11) C(10) C(10B) C(7) -120.1(5) . . .
C(11) C(10) C(10B) C(11B) -0.1(4) . . .
C(10B) C(10) C(11) C(12) 141.9(10) . . .
C(10B) C(10) C(11) C(11B) 179.8(12) . . .
C(10B) C(10) C(11) C(12B) 116.3(11) . . .
C(11) C(10) C(11B) C(12) 100.5(15) . . .
C(11) C(10) C(11B) C(10B) 0.2(10) . . .
C(11) C(10) C(11B) C(12B) 61.6(10) . . .
C(11B) C(10) C(11) C(12) -37.9(11) . . .
C(11B) C(10) C(11) C(10B) -179.8(12) . . .
C(11B) C(10) C(11) C(12B) -63.5(12) . . .
C(10B) C(10) C(11B) C(11) -0.2(10) . . .
C(10B) C(10) C(11B) C(12) 100.3(12) . . .
C(10B) C(10) C(11B) C(12B) 61.4(12) . . .
C(11B) C(10) C(10B) C(7) -120.0(5) . . .
C(11B) C(10) C(10B) C(11) 0.1(4) . . .
C(10) C(11) C(12) C(13) -70.3(5) . . .
C(10) C(11) C(12) C(11B) 37.7(9) . . .
C(10) C(11) C(12) C(12B) -132.2(8) . . .
C(10) C(11) C(10B) C(7) 69.9(8) . . .
C(10) C(11) C(10B) C(11B) 0.2(10) . . .
C(10) C(11) C(11B) C(12) -142.2(8) . . .
C(10) C(11) C(11B) C(10B) -0.1(5) . . .
C(10) C(11) C(11B) C(12B) -137.8(6) . . .
C(10) C(11) C(12B) C(12) 62.3(10) . . .
C(10) C(11) C(12B) C(13) -13.8(9) . . .
C(10) C(11) C(12B) C(11B) 53.3(9) . . .
C(12) C(11) C(10B) C(7) 17.3(10) . . .
C(12) C(11) C(10B) C(10) -52.6(12) . . .
C(12) C(11) C(10B) C(11B) -52.5(10) . . .
C(10B) C(11) C(12) C(13) -46.2(8) . . .
C(10B) C(11) C(12) C(11B) 61.8(11) . . .
C(10B) C(11) C(12) C(12B) -108.1(10) . . .
C(12) C(11) C(11B) C(10) 142.2(8) . . .
C(12) C(11) C(11B) C(10B) 142.1(6) . . .
C(12) C(11) C(11B) C(12B) 4.4(6) . . .
C(11B) C(11) C(12) C(13) -108.0(10) . . .
C(11B) C(11) C(12) C(12B) -170.0(13) . . .
C(12) C(11) C(12B) C(13) -76.1(7) . . .
C(12) C(11) C(12B) C(11B) -9.0(12) . . .
C(12B) C(11) C(12) C(13) 61.9(8) . . .
C(12B) C(11) C(12) C(11B) 170.0(13) . . .
C(10B) C(11) C(11B) C(10) 0.1(5) . . .
C(10B) C(11) C(11B) C(12) -142.1(6) . . .
C(10B) C(11) C(11B) C(12B) -137.8(6) . . .
C(11B) C(11) C(10B) C(7) 69.8(12) . . .
C(11B) C(11) C(10B) C(10) -0.2(10) . . .
C(10B) C(11) C(12B) C(12) 100.2(10) . . .
C(10B) C(11) C(12B) C(13) 24.1(10) . . .
C(10B) C(11) C(12B) C(11B) 91.2(11) . . .
C(12B) C(11) C(10B) C(7) -20.9(10) . . .
C(12B) C(11) C(10B) C(10) -90.8(11) . . .
C(12B) C(11) C(10B) C(11B) -90.6(13) . . .
C(11B) C(11) C(12B) C(12) 9.0(12) . . .
C(11B) C(11) C(12B) C(13) -67.1(11) . . .
C(12B) C(11) C(11B) C(10) 137.8(6) . . .
C(12B) C(11) C(11B) C(12) -4.4(6) . . .
C(12B) C(11) C(11B) C(10B) 137.8(6) . . .
C(11) C(12) C(13) C(14) -70.9(4) . . .
C(11) C(12) C(13) C(18) 110.1(3) . . .
C(11) C(12) C(13) C(12B) -55.8(6) . . .
C(11) C(12) C(11B) C(10) -100.8(14) . . .
C(11) C(12) C(11B) C(10B) -57.2(9) . . .
C(11) C(12) C(11B) C(12B) -9.1(12) . . .
C(11) C(12) C(12B) C(13) 122.7(4) . . .
C(11) C(12) C(12B) C(11B) 3.9(5) . . .
C(13) C(12) C(11B) C(10) -18.5(11) . . .
C(13) C(12) C(11B) C(11) 82.3(10) . . .
C(13) C(12) C(11B) C(10B) 25.1(10) . . .
C(13) C(12) C(11B) C(12B) 73.2(8) . . .
C(11B) C(12) C(13) C(14) -95.2(4) . . .
C(11B) C(12) C(13) C(18) 85.7(4) . . .
C(11B) C(12) C(13) C(12B) -80.2(7) . . .
C(13) C(12) C(12B) C(11) -122.7(4) . . .
C(13) C(12) C(12B) C(11B) -118.8(4) . . .
C(12B) C(12) C(13) C(14) -15.0(7) . . .
C(12B) C(12) C(13) C(18) 165.9(6) . . .
C(11B) C(12) C(12B) C(11) -3.9(5) . . .
C(11B) C(12) C(12B) C(13) 118.8(4) . . .
C(12B) C(12) C(11B) C(10) -91.7(11) . . .
C(12B) C(12) C(11B) C(11) 9.1(12) . . .
C(12B) C(12) C(11B) C(10B) -48.1(12) . . .
C(12) C(13) C(14) C(15) 167.7(3) . . .
C(12) C(13) C(14) C(19) -11.7(4) . . .
C(12) C(13) C(14) C(19B) -23.5(6) . . .
C(12) C(13) C(18) C(17) -173.8(2) . . .
C(12) C(13) C(12B) C(11) 81.3(7) . . .
C(12) C(13) C(12B) C(11B) 58.7(6) . . .
C(14) C(13) C(18) C(17) 7.0(3) . . .
C(18) C(13) C(14) C(15) -13.2(3) . . .
C(18) C(13) C(14) C(19) 167.3(2) . . .
C(18) C(13) C(14) C(19B) 155.5(4) . . .
C(14) C(13) C(12B) C(11) -110.3(5) . . .
C(14) C(13) C(12B) C(12) 168.4(5) . . .
C(14) C(13) C(12B) C(11B) -133.0(4) . . .
C(12B) C(13) C(14) C(15) 161.2(3) . . .
C(12B) C(13) C(14) C(19) -18.3(3) . . .
C(12B) C(13) C(14) C(19B) -30.1(5) . . .
C(18) C(13) C(12B) C(11) 62.8(7) . . .
C(18) C(13) C(12B) C(12) -18.6(8) . . .
C(18) C(13) C(12B) C(11B) 40.1(7) . . .
C(12B) C(13) C(18) C(17) -165.6(4) . . .
C(13) C(14) C(15) C(16) 6.7(3) . . .
C(13) C(14) C(19) C(20) -81.9(4) . . .
C(13) C(14) C(19) C(19B) -157.8(6) . . .
C(13) C(14) C(19) C(20B) -110.0(4) . . .
C(13) C(14) C(19B) C(19) 29.1(8) . . .
C(13) C(14) C(19B) C(20) -39.9(7) . . .
C(13) C(14) C(19B) C(20B) -66.8(9) . . .
C(15) C(14) C(19) C(20) 98.8(4) . . .
C(15) C(14) C(19) C(19B) 22.8(7) . . .
C(15) C(14) C(19) C(20B) 70.7(4) . . .
C(19) C(14) C(15) C(16) -173.9(2) . . .
C(15) C(14) C(19B) C(19) -161.3(6) . . .
C(15) C(14) C(19B) C(20) 129.7(4) . . .
C(15) C(14) C(19B) C(20B) 102.8(7) . . .
C(19B) C(14) C(15) C(16) -165.0(3) . . .
C(19) C(14) C(19B) C(20) -69.0(7) . . .
C(19) C(14) C(19B) C(20B) -95.9(9) . . .
C(19B) C(14) C(19) C(20) 76.0(7) . . .
C(19B) C(14) C(19) C(20B) 47.9(6) . . .
C(14) C(15) C(16) C(1) -173.2(3) . . .
C(14) C(15) C(16) C(17) 6.7(3) . . .
C(14) C(15) C(16) C(1B) -168.9(3) . . .
C(1) C(16) C(17) C(18) 166.9(2) . . .
C(1) C(16) C(17) C(21) -8.6(4) . . .
C(1) C(16) C(17) C(21B) -17.4(3) . . .
C(1) C(16) C(1B) C(2) -100.2(9) . . .
C(1) C(16) C(1B) C(2B) -68.5(7) . . .
C(15) C(16) C(17) C(18) -13.0(3) . . .
C(15) C(16) C(17) C(21) 171.5(3) . . .
C(15) C(16) C(17) C(21B) 162.7(3) . . .
C(15) C(16) C(1B) C(1) -170.4(7) . . .
C(15) C(16) C(1B) C(2) 89.3(5) . . .
C(15) C(16) C(1B) C(2B) 121.0(4) . . .
C(17) C(16) C(1B) C(1) 15.1(10) . . .
C(17) C(16) C(1B) C(2) -85.1(6) . . .
C(17) C(16) C(1B) C(2B) -53.4(7) . . .
C(1B) C(16) C(17) C(18) 161.0(4) . . .
C(1B) C(16) C(17) C(21) -14.5(6) . . .
C(1B) C(16) C(17) C(21B) -23.3(5) . . .
C(16) C(17) C(18) C(13) 6.6(3) . . .
C(16) C(17) C(21) C(21B) -19.8(6) . . .
C(16) C(17) C(21) C(20) -66.6(4) . . 2_556
C(16) C(17) C(21) C(20B) -96.2(5) . . 2_556
C(16) C(17) C(21B) C(21) 164.7(5) . . .
C(16) C(17) C(21B) C(20) -107.6(7) . . 2_556
C(16) C(17) C(21B) C(20B) -134.5(4) . . 2_556
C(18) C(17) C(21) C(21B) 164.5(5) . . .
C(18) C(17) C(21) C(20) 117.6(3) . . 2_556
C(18) C(17) C(21) C(20B) 88.0(5) . . 2_556
C(21) C(17) C(18) C(13) -176.9(2) . . .
C(18) C(17) C(21B) C(21) -20.5(7) . . .
C(18) C(17) C(21B) C(20) 67.1(9) . . 2_556
C(18) C(17) C(21B) C(20B) 40.3(7) . . 2_556
C(21B) C(17) C(18) C(13) -167.7(3) . . .
C(21) C(17) C(21B) C(20) 87.6(8) . . 2_556
C(21) C(17) C(21B) C(20B) 60.8(6) . . 2_556
C(21B) C(17) C(21) C(20) -46.8(5) . . 2_556
C(21B) C(17) C(21) C(20B) -76.5(7) . . 2_556
C(14) C(19) C(20) C(19B) -84.0(7) . . .
C(14) C(19) C(20) C(20B) -84.8(6) . . .
C(14) C(19) C(20) C(21) -36.1(6) . . 2_556
C(14) C(19) C(20) C(21B) -1.9(10) . . 2_556
C(14) C(19) C(19B) C(20) 116.8(2) . . .
C(14) C(19) C(19B) C(20B) 117.2(5) . . .
C(14) C(19) C(20B) C(20) 106.7(6) . . .
C(14) C(19) C(20B) C(19B) -72.4(8) . . .
C(14) C(19) C(20B) C(21) 40.1(9) . . 2_556
C(14) C(19) C(20B) C(21B) 64.6(6) . . 2_556
C(20) C(19) C(19B) C(14) -116.8(2) . . .
C(20) C(19) C(19B) C(20B) 0.4(4) . . .
C(19B) C(19) C(20) C(20B) -0.8(8) . . .
C(19B) C(19) C(20) C(21) 47.9(8) . . 2_556
C(19B) C(19) C(20) C(21B) 82.1(10) . . 2_556
C(20) C(19) C(20B) C(19B) -179.1(10) . . .
C(20) C(19) C(20B) C(21) -66.6(8) . . 2_556
C(20) C(19) C(20B) C(21B) -42.1(5) . . 2_556
C(20B) C(19) C(20) C(19B) 0.8(8) . . .
C(20B) C(19) C(20) C(21) 48.7(6) . . 2_556
C(20B) C(19) C(20) C(21B) 82.9(10) . . 2_556
C(19B) C(19) C(20B) C(20) 179.1(10) . . .
C(19B) C(19) C(20B) C(21) 112.5(11) . . 2_556
C(19B) C(19) C(20B) C(21B) 137.0(10) . . 2_556
C(20B) C(19) C(19B) C(14) -117.2(5) . . .
C(20B) C(19) C(19B) C(20) -0.4(4) . . .
C(19) C(20) C(21) C(17) 57.1(5) . 2_556 2_556
C(19) C(20) C(21) C(21B) 117.0(7) . 2_556 2_556
C(19) C(20) C(21) C(20B) -51.3(5) . 2_556 .
C(19) C(20) C(19B) C(14) 61.0(6) . . .
C(19) C(20) C(19B) C(20B) -179.1(10) . . .
C(19) C(20) C(20B) C(19B) 0.4(4) . . .
C(19) C(20) C(20B) C(21) 140.8(3) . . 2_556
C(19) C(20) C(20B) C(21B) 135.6(3) . . 2_556
C(19) C(20) C(21B) C(17) -10.4(12) . 2_556 2_556
C(19) C(20) C(21B) C(21) -86.2(9) . 2_556 2_556
C(19) C(20) C(21B) C(20B) -75.2(8) . 2_556 .
C(21) C(20) C(19B) C(14) -80.2(5) 2_556 . .
C(21) C(20) C(19B) C(19) -141.2(6) 2_556 . .
C(21) C(20) C(19B) C(20B) 39.7(7) 2_556 . .
C(19B) C(20) C(21) C(17) 75.2(4) . 2_556 2_556
C(19B) C(20) C(21) C(21B) 135.2(7) . 2_556 2_556
C(19B) C(20) C(21) C(20B) -33.1(5) . 2_556 .
C(21) C(20) C(20B) C(19) -140.8(3) 2_556 . .
C(21) C(20) C(20B) C(19B) -140.4(5) 2_556 . .
C(21) C(20) C(20B) C(21B) -5.2(3) 2_556 . 2_556
C(20B) C(20) C(21) C(17) 108.3(5) . 2_556 2_556
C(20B) C(20) C(21) C(21B) 168.3(8) . 2_556 2_556
C(21) C(20) C(21B) C(17) 75.9(8) 2_556 2_556 2_556
C(21) C(20) C(21B) C(20B) 11.0(7) 2_556 2_556 .
C(21B) C(20) C(21) C(17) -59.9(6) 2_556 2_556 2_556
C(21B) C(20) C(21) C(20B) -168.3(8) 2_556 2_556 .
C(19B) C(20) C(20B) C(19) -0.4(4) . . .
C(19B) C(20) C(20B) C(21) 140.4(5) . . 2_556
C(19B) C(20) C(20B) C(21B) 135.3(5) . . 2_556
C(20B) C(20) C(19B) C(14) -119.9(8) . . .
C(20B) C(20) C(19B) C(19) 179.1(10) . . .
C(19B) C(20) C(21B) C(17) 19.2(11) . 2_556 2_556
C(19B) C(20) C(21B) C(21) -56.7(8) . 2_556 2_556
C(19B) C(20) C(21B) C(20B) -45.7(6) . 2_556 .
C(21B) C(20) C(19B) C(14) -56.8(8) 2_556 . .
C(21B) C(20) C(19B) C(19) -117.8(8) 2_556 . .
C(21B) C(20) C(19B) C(20B) 63.1(9) 2_556 . .
C(20B) C(20) C(21B) C(17) 64.9(8) . 2_556 2_556
C(20B) C(20) C(21B) C(21) -11.0(7) . 2_556 2_556
C(21B) C(20) C(20B) C(19) -135.6(3) 2_556 . .
C(21B) C(20) C(20B) C(19B) -135.3(5) 2_556 . .
C(21B) C(20) C(20B) C(21) 5.2(3) 2_556 . 2_556
C(17) C(21) C(20B) C(19) 20.3(10) . 2_556 2_556
C(17) C(21) C(20B) C(20) 84.8(6) . 2_556 2_556
C(17) C(21) C(20B) C(19B) -13.7(13) . 2_556 2_556
C(17) C(21) C(20B) C(21B) 75.0(6) . 2_556 .
C(17) C(21) C(21B) C(20) -126.0(4) . . 2_556
C(17) C(21) C(21B) C(20B) -120.6(3) . . 2_556
C(20) C(21) C(20B) C(19) -64.4(8) 2_556 2_556 2_556
C(20) C(21) C(20B) C(19B) -98.5(12) 2_556 2_556 2_556
C(20) C(21) C(20B) C(21B) -9.8(7) 2_556 2_556 .
C(20) C(21) C(21B) C(17) 126.0(4) 2_556 . .
C(20) C(21) C(21B) C(20B) 5.4(3) 2_556 . 2_556
C(20B) C(21) C(21B) C(17) 120.6(3) 2_556 . .
C(20B) C(21) C(21B) C(20) -5.4(3) 2_556 . 2_556
C(21B) C(21) C(20B) C(19) -54.6(9) . 2_556 2_556
C(21B) C(21) C(20B) C(20) 9.8(7) . 2_556 2_556
C(21B) C(21) C(20B) C(19B) -88.7(12) . 2_556 2_556
C(7) C(10B) C(11B) C(10) 60.9(7) . . .
C(7) C(10B) C(11B) C(11) -119.3(11) . . .
C(7) C(10B) C(11B) C(12) -52.7(9) . . .
C(7) C(10B) C(11B) C(12B) -74.6(7) . . .
C(10) C(10B) C(11B) C(11) 179.8(11) . . .
C(10) C(10B) C(11B) C(12) -113.6(11) . . .
C(10) C(10B) C(11B) C(12B) -135.5(10) . . .
C(11) C(10B) C(11B) C(10) -179.8(11) . . .
C(11) C(10B) C(11B) C(12) 66.6(11) . . .
C(11) C(10B) C(11B) C(12B) 44.6(9) . . .
C(10) C(11B) C(12B) C(11) -71.9(10) . . .
C(10) C(11B) C(12B) C(12) 118.0(11) . . .
C(10) C(11B) C(12B) C(13) 51.2(10) . . .
C(11) C(11B) C(12B) C(12) -170.1(13) . . .
C(11) C(11B) C(12B) C(13) 123.1(10) . . .
C(12) C(11B) C(12B) C(11) 170.1(13) . . .
C(12) C(11B) C(12B) C(13) -66.8(7) . . .
C(10B) C(11B) C(12B) C(11) -44.2(8) . . .
C(10B) C(11B) C(12B) C(12) 145.7(9) . . .
C(10B) C(11B) C(12B) C(13) 78.9(7) . . .
C(2) C(3B) C(2B) C(1) -57.4(7) . . .
C(2) C(3B) C(2B) C(3) -165.0(13) . . .
C(2) C(3B) C(2B) C(1B) -35.3(6) . . .
C(3) C(3B) C(2B) C(1) 107.6(11) . . .
C(3) C(3B) C(2B) C(2) 165.0(13) . . .
C(3) C(3B) C(2B) C(1B) 129.7(11) . . .
C(4) C(3B) C(2B) C(1) 46.5(8) . . .
C(4) C(3B) C(2B) C(2) 103.9(7) . . .
C(4) C(3B) C(2B) C(3) -61.1(10) . . .
C(4) C(3B) C(2B) C(1B) 68.6(7) . . .
C(1) C(2B) C(1B) C(2) 173.6(14) . . .
C(1) C(2B) C(1B) C(16) 61.8(9) . . .
C(2) C(2B) C(1B) C(1) -173.6(14) . . .
C(2) C(2B) C(1B) C(16) -111.7(9) . . .
C(3) C(2B) C(1B) C(1) -109.0(11) . . .
C(3) C(2B) C(1B) C(2) 64.6(9) . . .
C(3) C(2B) C(1B) C(16) -47.2(9) . . .
C(3B) C(2B) C(1B) C(1) -130.7(11) . . .
C(3B) C(2B) C(1B) C(2) 42.9(8) . . .
C(3B) C(2B) C(1B) C(16) -68.9(7) . . .
C(14) C(19B) C(20B) C(19) 72.7(8) . . .
C(14) C(19B) C(20B) C(20) 71.8(9) . . .
C(14) C(19B) C(20B) C(21) -20.7(15) . . 2_556
C(14) C(19B) C(20B) C(21B) 17.2(13) . . 2_556
C(19) C(19B) C(20B) C(20) -0.9(10) . . .
C(19) C(19B) C(20B) C(21) -93.4(13) . . 2_556
C(19) C(19B) C(20B) C(21B) -55.5(13) . . 2_556
C(20) C(19B) C(20B) C(19) 0.9(10) . . .
C(20) C(19B) C(20B) C(21) -92.5(11) . . 2_556
C(20) C(19B) C(20B) C(21B) -54.6(8) . . 2_556
C(19) C(20B) C(21B) C(17) -77.6(7) . 2_556 2_556
C(19) C(20B) C(21B) C(21) -140.7(6) . 2_556 2_556
C(19) C(20B) C(21B) C(20) 50.9(6) . 2_556 .
C(20) C(20B) C(21B) C(17) -128.5(7) . 2_556 2_556
C(20) C(20B) C(21B) C(21) 168.4(8) . 2_556 2_556
C(21) C(20B) C(21B) C(17) 63.1(6) 2_556 2_556 2_556
C(21) C(20B) C(21B) C(20) -168.4(8) 2_556 2_556 .
C(19B) C(20B) C(21B) C(17) -56.5(11) . 2_556 2_556
C(19B) C(20B) C(21B) C(21) -119.6(10) . 2_556 2_556
C(19B) C(20B) C(21B) C(20) 72.0(10) . 2_556 .
